data_7720633
loop_
_publ_author_name
'V V, Titkov'
'E V, Latipov'
'O V, Baryshnikova'
'F D, Fedyunin'
'D V, Deyneko'
'B I, Lazoryak'

_publ_section_title
;
 Influence of anionic substitutions on the nonlinear optical and
 luminescent properties of
 Ca<sub>9.75</sub>Eu<sub>0.5</sub>(VO<sub>4</sub>)<sub>7</sub>.
;
_journal_issue 14
_journal_name_full 'Dalton transactions (Cambridge, England : 2003)'
_journal_page_first 5689
_journal_page_last 5699
_journal_paper_doi 10.1039/d5dt02750k
_journal_volume 55
_journal_year 2026
_chemical_formula_analytical Ca9.764Eu0.457V6.9S0.1O28
_chemical_formula_iupac Ca9.764Eu0.457V6.9S0.1O28
_chemical_formula_moiety 'Ca9.764 Eu0.457 O28 S0.1 V6.9'
_chemical_formula_structural Ca9.764Eu0.457V6.9S0.1O28
_chemical_formula_sum 'Ca9.764 Eu0.457 O28 S0.1 V6.9'
_chemical_formula_weight 1263.5
_chemical_name_common Ca9.764Eu0.457V6.9S0.1O28
_space_group_IT_number 161
_space_group_name_Hall 'R 3 -2"c'
_space_group_name_H-M_alt 'R 3 c :H'
_symmetry_cell_setting trigonal
_symmetry_Int_Tables_number 161
_symmetry_space_group_name_Hall 'R 3 -2"c'
_symmetry_space_group_name_H-M 'R 3 c :H'
_audit_update_record
;
2026-02-16 deposited with the CCDC.	2026-03-09 downloaded from the CCDC.
;
_cell_angle_alpha 90
_cell_angle_beta 90
_cell_angle_gamma 120
_cell_formula_units_Z 6
_cell_length_a 10.84630(11)
_cell_length_b 10.84630(11)
_cell_length_c 38.0675(4)
_cell_measurement_temperature 293
_cell_volume 3878.36(7)
_diffrn_ambient_temperature 293
_diffrn_measurement_device_type 'RIGAKU Ultima III'
_diffrn_radiation_probe x-ray
_diffrn_radiation_type 'Cu K\a'
_diffrn_radiation_wavelength 1.54187
_diffrn_source 'X-ray tube'
_diffrn_source_type 'X-Ray Generator'
_exptl_absorpt_coefficient_mu 45.988
_exptl_crystal_density_diffrn 3.2457
_exptl_crystal_F_000 3650
_pd_instr_location ' ?'
_pd_meas_2theta_range_inc 0.02
_pd_meas_2theta_range_max 99.995
_pd_meas_2theta_range_min 7.000
_pd_meas_number_of_points 4546
_pd_proc_2theta_range_inc 0.02
_pd_proc_2theta_range_max 99.995
_pd_proc_2theta_range_min 7
_pd_proc_ls_background_function '36 Legendre polynoms'
_pd_proc_ls_pref_orient_corr none
_pd_proc_ls_profile_function Pseudo-Voigt
_pd_proc_ls_prof_R_factor 0.0199
_pd_proc_ls_prof_wR_expected 0.0144
_pd_proc_ls_prof_wR_factor 0.0284
_refine_diff_density_max 0.78
_refine_diff_density_min -0.93
_refine_ls_goodness_of_fit_all 1.97
_refine_ls_number_constraints 1
_refine_ls_number_parameters 86
_refine_ls_number_restraints 0
_refine_ls_R_factor_all 0.0536
_refine_ls_R_factor_gt 0.0504
_refine_ls_shift/su_max 0.0398
_refine_ls_shift/su_mean 0.0044
_refine_ls_weighting_scheme sigma
_refine_ls_wR_factor_all 0.0498
_refine_ls_wR_factor_gt 0.0494
_cod_data_source_file d5dt02750k2.cif
_cod_data_source_block I_CCDC3
_cod_depositor_comments
;
The following automatic conversions were performed:

data item '_diffrn_radiation_probe' value 'X-ray' was changed to
'x-ray' in accordance with the
/home/data/users/saulius/crontab/automatic-downloads/rss-feeds/RSC/lib/dictionaries/cif_core.dic
dictionary named 'cif_core.dic' version 2.4.2 last updated on
2011-04-26.

Automatic conversion script
Id: cif_fix_values 8170 2020-07-09 18:12:32Z antanas 

 Adding full bibliography for 7720630--7720635.cif.
;
_cod_original_sg_symbol_Hall 'R 3;-2"c'
_cod_original_sg_symbol_H-M 'R 3 c'
_cod_database_code 7720633

loop_
_space_group_symop_id
_space_group_symop_operation_xyz
1 x,y,z
2 -y,x-y,z
3 -x+y,-x,z
4 -y,-x,z+1/2
5 -x+y,y,z+1/2
6 x,x-y,z+1/2
7 x+2/3,y+1/3,z+1/3
8 -y+2/3,x-y+1/3,z+1/3
9 -x+y+2/3,-x+1/3,z+1/3
10 -y+2/3,-x+1/3,z+5/6
11 -x+y+2/3,y+1/3,z+5/6
12 x+2/3,x-y+1/3,z+5/6
13 x+1/3,y+2/3,z+2/3
14 -y+1/3,x-y+2/3,z+2/3
15 -x+y+1/3,-x+2/3,z+2/3
16 -y+1/3,-x+2/3,z+1/6
17 -x+y+1/3,y+2/3,z+1/6
18 x+1/3,x-y+2/3,z+1/6

loop_
_atom_site_label
_atom_site_type_symbol
_atom_site_fract_x
_atom_site_fract_y
_atom_site_fract_z
_atom_site_adp_type
_atom_site_U_iso_or_equiv
_atom_site_site_symmetry_multiplicity
_atom_site_occupancy
_atom_site_calc_flag
_atom_site_refinement_flags
_atom_site_disorder_assembly
_atom_site_disorder_group
Ca1 Ca 0.1225(9) 0.2807(7) 0.10110(16) Uiso 0.0027 18 0.9163 d . . .
Eu1 Eu 0.1225(9) 0.2807(7) 0.10110(16) Uiso 0.0027 18 0.0837 d . . .
Ca2 Ca 0.5315(10) 0.4681(10) 0.07088(18) Uiso 0.0111 18 0.9313 d . . .
Eu2 Eu 0.5315(10) 0.4681(10) 0.07088(18) Uiso 0.0111 18 0.0687 d . . .
Ca3 Ca 0.2091(9) 0.3982(6) 0.0111(2) Uiso 0.014 18 1 d . . .
Ca4 Ca 0 0 -0.0197(15) Uiso 0.0048 6 0.2215 d . . .
Ca5 Ca 0.666667 0.333333 0.0019(4) Uiso 0.0072 6 1 d . . .
V1 V 0 0 -0.0979(3) Uiso 0.0114 6 1 d . . .
V2 V 0.3471(8) 0.1918(9) 0.1366(2) Uiso 0.0144 18 0.9667 d . . .
S2 S 0.3471(8) 0.1918(9) 0.1366(2) Uiso 0.0144 18 0.0333 d . . .
V3 V 0.3130(6) 0.1723(8) 0.0347(2) Uiso 0.0051 18 1 d . . .
O11 O 0 0 -0.1497(8) Uiso 0.0022 6 1 d . . .
O12 O 0.1902(18) 0.5220(18) 0.0818(7) Uiso 0.0124 18 1 d . . .
O21 O 0.445(3) 0.116(2) 0.1145(6) Uiso 0.006 18 1 d . . .
O22 O 0.3510(15) 0.191(2) 0.1799(5) Uiso 0.0042 18 1 d . . .
O23 O 0.398(3) 0.375(2) 0.1228(7) Uiso 0.001 18 1 d . . .
O24 O 0.1597(18) 0.092(3) 0.1192(6) Uiso 0.0001 18 1 d . . .
O31 O 0.222(3) -0.005(3) 0.0427(6) Uiso 0.022 18 1 d . . .
O32 O 0.4893(18) 0.247(3) 0.0400(5) Uiso 0.0022 18 1 d . . .
O33 O 0.156(2) 0.4141(18) 0.1546(6) Uiso 0.006 18 1 d . . .
O34 O 0.265(3) 0.284(3) 0.0541(6) Uiso 0.006 18 1 d . . .

loop_
_atom_site_aniso_label
_atom_site_aniso_type_symbol
_atom_site_aniso_U_11
_atom_site_aniso_U_22
_atom_site_aniso_U_33
_atom_site_aniso_U_12
_atom_site_aniso_U_13
_atom_site_aniso_U_23
? ? ? ? ? ? ? ?

loop_
_atom_type_symbol
_atom_type_scat_dispersion_real
_atom_type_scat_dispersion_imag
_atom_type_scat_source
Ca 0.3641 1.2855 'International Tables Vol C tables 4.2.6.8 and 6.1.1.1'
Eu -8.9294 11.1857 'International Tables Vol C tables 4.2.6.8 and 6.1.1.1'
O 0.0492 0.0322 'International Tables Vol C tables 4.2.6.8 and 6.1.1.1'
S 0.3331 0.5567 'International Tables Vol C tables 4.2.6.8 and 6.1.1.1'
V 0.0687 2.1097 'International Tables Vol C tables 4.2.6.8 and 6.1.1.1'

loop_
_exptl_crystal_face_index_h
_exptl_crystal_face_index_k
_exptl_crystal_face_index_l
_exptl_crystal_face_perp_dist
? ? ? ?

loop_
_geom_angle_atom_site_label_1
_geom_angle_atom_site_label_2
_geom_angle_atom_site_label_3
_geom_angle_site_symmetry_1
_geom_angle_site_symmetry_2
_geom_angle_site_symmetry_3
_geom_angle
_geom_angle_publ_flag
Eu1 Ca1 V2 . . 2_555 0 ?
Eu1 Ca1 S2 . . 2_555 0 ?
Eu1 Ca1 O12 . . . 0 ?
Eu1 Ca1 O21 . . 2_555 0 ?
Eu1 Ca1 O23 . . . 0 ?
Eu1 Ca1 O24 . . . 0 ?
Eu1 Ca1 O24 . . 2_555 0 ?
Eu1 Ca1 O31 . . 2_555 0 ?
Eu1 Ca1 O33 . . . 0 ?
Eu1 Ca1 O34 . . . 0 ?
V2 Ca1 S2 2_555 . 2_555 0 ?
V2 Ca1 O12 2_555 . . 105.2(7) ?
V2 Ca1 O21 2_555 . 2_555 34.0(6) ?
V2 Ca1 O23 2_555 . . 137.9(6) ?
V2 Ca1 O24 2_555 . . 96.5(5) ?
V2 Ca1 O24 2_555 . 2_555 34.8(9) ?
V2 Ca1 O31 2_555 . 2_555 88.1(7) ?
V2 Ca1 O33 2_555 . . 73.4(5) ?
V2 Ca1 O34 2_555 . . 149.5(7) ?
S2 Ca1 O12 2_555 . . 105.2(7) ?
S2 Ca1 O21 2_555 . 2_555 34.0(6) ?
S2 Ca1 O23 2_555 . . 137.9(6) ?
S2 Ca1 O24 2_555 . . 96.5(5) ?
S2 Ca1 O24 2_555 . 2_555 34.8(9) ?
S2 Ca1 O31 2_555 . 2_555 88.1(7) ?
S2 Ca1 O33 2_555 . . 73.4(5) ?
S2 Ca1 O34 2_555 . . 149.5(7) ?
O12 Ca1 O21 . . 2_555 71.4(8) ?
O12 Ca1 O23 . . . 90.3(7) ?
O12 Ca1 O24 . . . 156.5(7) ?
O12 Ca1 O24 . . 2_555 137.5(11) ?
O12 Ca1 O31 . . 2_555 80.0(11) ?
O12 Ca1 O33 . . . 74.8(8) ?
O12 Ca1 O34 . . . 84.9(10) ?
O21 Ca1 O23 2_555 . . 140.6(8) ?
O21 Ca1 O24 2_555 . . 130.4(8) ?
O21 Ca1 O24 2_555 . 2_555 66.9(11) ?
O21 Ca1 O31 2_555 . 2_555 78.6(10) ?
O21 Ca1 O33 2_555 . . 68.2(8) ?
O21 Ca1 O34 2_555 . . 139.5(10) ?
O23 Ca1 O24 . . . 67.2(7) ?
O23 Ca1 O24 . . 2_555 127.9(10) ?
O23 Ca1 O31 . . 2_555 133.6(9) ?
O23 Ca1 O33 . . . 73.5(8) ?
O23 Ca1 O34 . . . 69.0(9) ?
O24 Ca1 O24 . . 2_555 65.9(10) ?
O24 Ca1 O31 . . 2_555 110.2(12) ?
O24 Ca1 O33 . . . 103.4(8) ?
O24 Ca1 O34 . . . 80.9(10) ?
O24 Ca1 O31 2_555 . 2_555 83.9(8) ?
O24 Ca1 O33 2_555 . . 96.8(8) ?
O24 Ca1 O34 2_555 . . 122.8(10) ?
O31 Ca1 O33 2_555 . . 143.1(13) ?
O31 Ca1 O34 2_555 . . 65.0(10) ?
O33 Ca1 O34 . . . 137.0(8) ?
Ca1 Eu1 V2 . . 2_555 0 ?
Ca1 Eu1 S2 . . 2_555 0 ?
Ca1 Eu1 O12 . . . 0 ?
Ca1 Eu1 O21 . . 2_555 0 ?
Ca1 Eu1 O23 . . . 0 ?
Ca1 Eu1 O24 . . . 0 ?
Ca1 Eu1 O24 . . 2_555 0 ?
Ca1 Eu1 O31 . . 2_555 0 ?
Ca1 Eu1 O33 . . . 0 ?
Ca1 Eu1 O34 . . . 0 ?
V2 Eu1 S2 2_555 . 2_555 0 ?
V2 Eu1 O12 2_555 . . 105.2(7) ?
V2 Eu1 O21 2_555 . 2_555 34.0(6) ?
V2 Eu1 O23 2_555 . . 137.9(6) ?
V2 Eu1 O24 2_555 . . 96.5(5) ?
V2 Eu1 O24 2_555 . 2_555 34.8(9) ?
V2 Eu1 O31 2_555 . 2_555 88.1(7) ?
V2 Eu1 O33 2_555 . . 73.4(5) ?
V2 Eu1 O34 2_555 . . 149.5(7) ?
S2 Eu1 O12 2_555 . . 105.2(7) ?
S2 Eu1 O21 2_555 . 2_555 34.0(6) ?
S2 Eu1 O23 2_555 . . 137.9(6) ?
S2 Eu1 O24 2_555 . . 96.5(5) ?
S2 Eu1 O24 2_555 . 2_555 34.8(9) ?
S2 Eu1 O31 2_555 . 2_555 88.1(7) ?
S2 Eu1 O33 2_555 . . 73.4(5) ?
S2 Eu1 O34 2_555 . . 149.5(7) ?
O12 Eu1 O21 . . 2_555 71.4(8) ?
O12 Eu1 O23 . . . 90.3(7) ?
O12 Eu1 O24 . . . 156.5(7) ?
O12 Eu1 O24 . . 2_555 137.5(11) ?
O12 Eu1 O31 . . 2_555 80.0(11) ?
O12 Eu1 O33 . . . 74.8(8) ?
O12 Eu1 O34 . . . 84.9(10) ?
O21 Eu1 O23 2_555 . . 140.6(8) ?
O21 Eu1 O24 2_555 . . 130.4(8) ?
O21 Eu1 O24 2_555 . 2_555 66.9(11) ?
O21 Eu1 O31 2_555 . 2_555 78.6(10) ?
O21 Eu1 O33 2_555 . . 68.2(8) ?
O21 Eu1 O34 2_555 . . 139.5(10) ?
O23 Eu1 O24 . . . 67.2(7) ?
O23 Eu1 O24 . . 2_555 127.9(10) ?
O23 Eu1 O31 . . 2_555 133.6(9) ?
O23 Eu1 O33 . . . 73.5(8) ?
O23 Eu1 O34 . . . 69.0(9) ?
O24 Eu1 O24 . . 2_555 65.9(10) ?
O24 Eu1 O31 . . 2_555 110.2(12) ?
O24 Eu1 O33 . . . 103.4(8) ?
O24 Eu1 O34 . . . 80.9(10) ?
O24 Eu1 O31 2_555 . 2_555 83.9(8) ?
O24 Eu1 O33 2_555 . . 96.8(8) ?
O24 Eu1 O34 2_555 . . 122.8(10) ?
O31 Eu1 O33 2_555 . . 143.1(13) ?
O31 Eu1 O34 2_555 . . 65.0(10) ?
O33 Eu1 O34 . . . 137.0(8) ?
Eu2 Ca2 V3 . . . 0 ?
Eu2 Ca2 O12 . . 2_665 0 ?
Eu2 Ca2 O21 . . 3_665 0 ?
Eu2 Ca2 O22 . . 11_554 0 ?
Eu2 Ca2 O23 . . . 0 ?
Eu2 Ca2 O31 . . 3_665 0 ?
Eu2 Ca2 O32 . . . 0 ?
Eu2 Ca2 O32 . . 3_665 0 ?
Eu2 Ca2 O34 . . . 0 ?
V3 Ca2 O12 . . 2_665 123.8(6) ?
V3 Ca2 O21 . . 3_665 142.0(9) ?
V3 Ca2 O22 . . 11_554 74.6(5) ?
V3 Ca2 O23 . . . 86.6(6) ?
V3 Ca2 O31 . . 3_665 135.1(5) ?
V3 Ca2 O32 . . . 31.3(5) ?
V3 Ca2 O32 . . 3_665 98.4(5) ?
V3 Ca2 O34 . . . 32.4(8) ?
O12 Ca2 O21 2_665 . 3_665 84.9(12) ?
O12 Ca2 O22 2_665 . 11_554 79.9(10) ?
O12 Ca2 O23 2_665 . . 82.9(10) ?
O12 Ca2 O31 2_665 . 3_665 65.2(9) ?
O12 Ca2 O32 2_665 . . 152.2(9) ?
O12 Ca2 O32 2_665 . 3_665 122.1(7) ?
O12 Ca2 O34 2_665 . . 93.0(10) ?
O21 Ca2 O22 3_665 . 11_554 140.3(8) ?
O21 Ca2 O23 3_665 . . 71.6(9) ?
O21 Ca2 O31 3_665 . 3_665 76.8(8) ?
O21 Ca2 O32 3_665 . . 122.7(13) ?
O21 Ca2 O32 3_665 . 3_665 82.6(11) ?
O21 Ca2 O34 3_665 . . 142.4(9) ?
O22 Ca2 O23 11_554 . . 140.9(11) ?
O22 Ca2 O31 11_554 . 3_665 63.5(7) ?
O22 Ca2 O32 11_554 . . 79.6(9) ?
O22 Ca2 O32 11_554 . 3_665 75.1(10) ?
O22 Ca2 O34 11_554 . . 75.2(8) ?
O23 Ca2 O31 . . 3_665 136.7(8) ?
O23 Ca2 O32 . . . 101.7(8) ?
O23 Ca2 O32 . . 3_665 142.6(11) ?
O23 Ca2 O34 . . . 70.9(8) ?
O31 Ca2 O32 3_665 . . 120.3(8) ?
O31 Ca2 O32 3_665 . 3_665 56.9(9) ?
O31 Ca2 O34 3_665 . . 135.6(10) ?
O32 Ca2 O32 . . 3_665 69.8(6) ?
O32 Ca2 O34 . . . 63.6(9) ?
O32 Ca2 O34 3_665 . . 128.1(9) ?
Ca2 Eu2 V3 . . . 0 ?
Ca2 Eu2 O12 . . 2_665 0 ?
Ca2 Eu2 O21 . . 3_665 0 ?
Ca2 Eu2 O22 . . 11_554 0 ?
Ca2 Eu2 O23 . . . 0 ?
Ca2 Eu2 O31 . . 3_665 0 ?
Ca2 Eu2 O32 . . . 0 ?
Ca2 Eu2 O32 . . 3_665 0 ?
Ca2 Eu2 O34 . . . 0 ?
V3 Eu2 O12 . . 2_665 123.8(6) ?
V3 Eu2 O21 . . 3_665 142.0(9) ?
V3 Eu2 O22 . . 11_554 74.6(5) ?
V3 Eu2 O23 . . . 86.6(6) ?
V3 Eu2 O31 . . 3_665 135.1(5) ?
V3 Eu2 O32 . . . 31.3(5) ?
V3 Eu2 O32 . . 3_665 98.4(5) ?
V3 Eu2 O34 . . . 32.4(8) ?
O12 Eu2 O21 2_665 . 3_665 84.9(12) ?
O12 Eu2 O22 2_665 . 11_554 79.9(10) ?
O12 Eu2 O23 2_665 . . 82.9(10) ?
O12 Eu2 O31 2_665 . 3_665 65.2(9) ?
O12 Eu2 O32 2_665 . . 152.2(9) ?
O12 Eu2 O32 2_665 . 3_665 122.1(7) ?
O12 Eu2 O34 2_665 . . 93.0(10) ?
O21 Eu2 O22 3_665 . 11_554 140.3(8) ?
O21 Eu2 O23 3_665 . . 71.6(9) ?
O21 Eu2 O31 3_665 . 3_665 76.8(8) ?
O21 Eu2 O32 3_665 . . 122.7(13) ?
O21 Eu2 O32 3_665 . 3_665 82.6(11) ?
O21 Eu2 O34 3_665 . . 142.4(9) ?
O22 Eu2 O23 11_554 . . 140.9(11) ?
O22 Eu2 O31 11_554 . 3_665 63.5(7) ?
O22 Eu2 O32 11_554 . . 79.6(9) ?
O22 Eu2 O32 11_554 . 3_665 75.1(10) ?
O22 Eu2 O34 11_554 . . 75.2(8) ?
O23 Eu2 O31 . . 3_665 136.7(8) ?
O23 Eu2 O32 . . . 101.7(8) ?
O23 Eu2 O32 . . 3_665 142.6(11) ?
O23 Eu2 O34 . . . 70.9(8) ?
O31 Eu2 O32 3_665 . . 120.3(8) ?
O31 Eu2 O32 3_665 . 3_665 56.9(9) ?
O31 Eu2 O34 3_665 . . 135.6(10) ?
O32 Eu2 O32 . . 3_665 69.8(6) ?
O32 Eu2 O34 . . . 63.6(9) ?
O32 Eu2 O34 3_665 . . 128.1(9) ?
V2 Ca3 V2 11_554 . 12_454 108.7(3) ?
V2 Ca3 S2 11_554 . 11_554 0 ?
V2 Ca3 S2 11_554 . 12_454 108.7(3) ?
V2 Ca3 V3 11_554 . . 78.4(3) ?
V2 Ca3 O11 11_554 . 16_555 73.3(4) ?
V2 Ca3 O12 11_554 . . 120.8(4) ?
V2 Ca3 O21 11_554 . 11_554 34.4(7) ?
V2 Ca3 O22 11_554 . 11_554 30.4(4) ?
V2 Ca3 O22 11_554 . 12_454 130.4(5) ?
V2 Ca3 O23 11_554 . 12_454 94.7(7) ?
V2 Ca3 O31 11_554 . 2_555 156.8(12) ?
V2 Ca3 O33 11_554 . 10_554 69.3(4) ?
V2 Ca3 O34 11_554 . . 95.2(9) ?
V2 Ca3 S2 12_454 . 11_554 108.7(3) ?
V2 Ca3 S2 12_454 . 12_454 0 ?
V2 Ca3 V3 12_454 . . 154.0(3) ?
V2 Ca3 O11 12_454 . 16_555 75.0(5) ?
V2 Ca3 O12 12_454 . . 95.6(6) ?
V2 Ca3 O21 12_454 . 11_554 81.4(9) ?
V2 Ca3 O22 12_454 . 11_554 130.4(5) ?
V2 Ca3 O22 12_454 . 12_454 31.4(4) ?
V2 Ca3 O23 12_454 . 12_454 35.8(10) ?
V2 Ca3 O31 12_454 . 2_555 89.2(10) ?
V2 Ca3 O33 12_454 . 10_554 122.3(5) ?
V2 Ca3 O34 12_454 . . 156.1(8) ?
S2 Ca3 S2 11_554 . 12_454 108.7(3) ?
S2 Ca3 V3 11_554 . . 78.4(3) ?
S2 Ca3 O11 11_554 . 16_555 73.3(4) ?
S2 Ca3 O12 11_554 . . 120.8(4) ?
S2 Ca3 O21 11_554 . 11_554 34.4(7) ?
S2 Ca3 O22 11_554 . 11_554 30.4(4) ?
S2 Ca3 O22 11_554 . 12_454 130.4(5) ?
S2 Ca3 O23 11_554 . 12_454 94.7(7) ?
S2 Ca3 O31 11_554 . 2_555 156.8(12) ?
S2 Ca3 O33 11_554 . 10_554 69.3(4) ?
S2 Ca3 O34 11_554 . . 95.2(9) ?
S2 Ca3 V3 12_454 . . 154.0(3) ?
S2 Ca3 O11 12_454 . 16_555 75.0(5) ?
S2 Ca3 O12 12_454 . . 95.6(6) ?
S2 Ca3 O21 12_454 . 11_554 81.4(9) ?
S2 Ca3 O22 12_454 . 11_554 130.4(5) ?
S2 Ca3 O22 12_454 . 12_454 31.4(4) ?
S2 Ca3 O23 12_454 . 12_454 35.8(10) ?
S2 Ca3 O31 12_454 . 2_555 89.2(10) ?
S2 Ca3 O33 12_454 . 10_554 122.3(5) ?
S2 Ca3 O34 12_454 . . 156.1(8) ?
V3 Ca3 O11 . . 16_555 130.4(5) ?
V3 Ca3 O12 . . . 102.1(5) ?
V3 Ca3 O21 . . 11_554 93.6(9) ?
V3 Ca3 O22 . . 11_554 67.5(6) ?
V3 Ca3 O22 . . 12_454 151.2(5) ?
V3 Ca3 O23 . . 12_454 120.6(10) ?
V3 Ca3 O31 . . 2_555 79.2(11) ?
V3 Ca3 O33 . . 10_554 35.4(5) ?
V3 Ca3 O34 . . . 29.3(8) ?
O11 Ca3 O12 16_555 . . 62.1(8) ?
O11 Ca3 O21 16_555 . 11_554 85.3(8) ?
O11 Ca3 O22 16_555 . 11_554 67.4(5) ?
O11 Ca3 O22 16_555 . 12_454 68.5(5) ?
O11 Ca3 O23 16_555 . 12_454 101.9(11) ?
O11 Ca3 O31 16_555 . 2_555 127.1(12) ?
O11 Ca3 O33 16_555 . 10_554 142.1(6) ?
O11 Ca3 O34 16_555 . . 115.0(9) ?
O12 Ca3 O21 . . 11_554 146.7(6) ?
O12 Ca3 O22 . . 11_554 94.2(6) ?
O12 Ca3 O22 . . 12_454 65.2(6) ?
O12 Ca3 O23 . . 12_454 129.6(11) ?
O12 Ca3 O31 . . 2_555 70.0(8) ?
O12 Ca3 O33 . . 10_554 136.7(7) ?
O12 Ca3 O34 . . . 72.8(9) ?
O21 Ca3 O22 11_554 . 11_554 64.9(8) ?
O21 Ca3 O22 11_554 . 12_454 111.1(10) ?
O21 Ca3 O23 11_554 . 12_454 60.5(10) ?
O21 Ca3 O31 11_554 . 2_555 142.6(9) ?
O21 Ca3 O33 11_554 . 10_554 66.8(8) ?
O21 Ca3 O34 11_554 . . 119.8(12) ?
O22 Ca3 O22 11_554 . 12_454 135.9(7) ?
O22 Ca3 O23 11_554 . 12_454 125.0(7) ?
O22 Ca3 O31 11_554 . 2_555 139.4(10) ?
O22 Ca3 O33 11_554 . 10_554 77.5(7) ?
O22 Ca3 O34 11_554 . . 72.3(9) ?
O22 Ca3 O23 12_454 . 12_454 64.5(10) ?
O22 Ca3 O31 12_454 . 2_555 72.2(12) ?
O22 Ca3 O33 12_454 . 10_554 144.3(6) ?
O22 Ca3 O34 12_454 . . 129.1(10) ?
O23 Ca3 O31 12_454 . 2_555 91.5(8) ?
O23 Ca3 O33 12_454 . 10_554 86.6(11) ?
O23 Ca3 O34 12_454 . . 143.2(10) ?
O31 Ca3 O33 2_555 . 10_554 88.9(11) ?
O31 Ca3 O34 2_555 . . 67.3(11) ?
O33 Ca3 O34 10_554 . . 64.2(9) ?
V1 Ca4 O12 . . 10_554 32.2(7) ?
V1 Ca4 O12 . . 11_444 32.2(8) ?
V1 Ca4 O12 . . 12_454 32.2(8) ?
V1 Ca4 O33 . . 10_554 96.8(15) ?
V1 Ca4 O33 . . 11_444 96.8(15) ?
V1 Ca4 O33 . . 12_454 96.8(15) ?
O12 Ca4 O12 10_554 . 11_444 54.9(11) ?
O12 Ca4 O12 10_554 . 12_454 54.9(11) ?
O12 Ca4 O33 10_554 . 10_554 65.9(10) ?
O12 Ca4 O33 10_554 . 11_444 118.9(18) ?
O12 Ca4 O33 10_554 . 12_454 103.0(14) ?
O12 Ca4 O12 11_444 . 12_454 54.9(13) ?
O12 Ca4 O33 11_444 . 10_554 103.0(14) ?
O12 Ca4 O33 11_444 . 11_444 65.9(10) ?
O12 Ca4 O33 11_444 . 12_454 118.9(18) ?
O12 Ca4 O33 12_454 . 10_554 118.9(17) ?
O12 Ca4 O33 12_454 . 11_444 103.0(14) ?
O12 Ca4 O33 12_454 . 12_454 65.9(11) ?
O33 Ca4 O33 10_554 . 11_444 118.6(10) ?
O33 Ca4 O33 10_554 . 12_454 118.6(9) ?
O33 Ca4 O33 11_444 . 12_454 118.6(10) ?
O24 Ca5 O24 10_554 . 11_554 65.5(10) ?
O24 Ca5 O24 10_554 . 12_554 65.5(8) ?
O24 Ca5 O32 10_554 . . 104.3(8) ?
O24 Ca5 O32 10_554 . 2_655 108.0(11) ?
O24 Ca5 O32 10_554 . 3_665 169.2(9) ?
O24 Ca5 O24 11_554 . 12_554 65.5(11) ?
O24 Ca5 O32 11_554 . . 108.0(10) ?
O24 Ca5 O32 11_554 . 2_655 169.2(13) ?
O24 Ca5 O32 11_554 . 3_665 104.3(10) ?
O24 Ca5 O32 12_554 . . 169.2(9) ?
O24 Ca5 O32 12_554 . 2_655 104.3(11) ?
O24 Ca5 O32 12_554 . 3_665 108.0(9) ?
O32 Ca5 O32 . . 2_655 81.6(12) ?
O32 Ca5 O32 . . 3_665 81.6(11) ?
O32 Ca5 O32 2_655 . 3_665 81.6(13) ?
Ca4 V1 O11 . . . 180 ?
Ca4 V1 O12 . . 10_554 72.3(10) ?
Ca4 V1 O12 . . 11_444 72.3(10) ?
Ca4 V1 O12 . . 12_454 72.3(10) ?
O11 V1 O12 . . 10_554 107.7(10) ?
O11 V1 O12 . . 11_444 107.7(10) ?
O11 V1 O12 . . 12_454 107.7(10) ?
O12 V1 O12 10_554 . 11_444 111.2(12) ?
O12 V1 O12 10_554 . 12_454 111.2(12) ?
O12 V1 O12 11_444 . 12_454 111.2(14) ?
Ca1 V2 Eu1 3_555 . 3_555 0 ?
Ca1 V2 Ca3 3_555 . 17_545 87.2(3) ?
Ca1 V2 Ca3 3_555 . 18_555 172.9(5) ?
Ca1 V2 S2 3_555 . . 0 ?
Ca1 V2 O21 3_555 . . 63.0(7) ?
Ca1 V2 O22 3_555 . . 114.5(7) ?
Ca1 V2 O23 3_555 . . 134.2(9) ?
Ca1 V2 O24 3_555 . . 47.3(10) ?
Eu1 V2 Ca3 3_555 . 17_545 87.2(3) ?
Eu1 V2 Ca3 3_555 . 18_555 172.9(5) ?
Eu1 V2 S2 3_555 . . 0 ?
Eu1 V2 O21 3_555 . . 63.0(7) ?
Eu1 V2 O22 3_555 . . 114.5(7) ?
Eu1 V2 O23 3_555 . . 134.2(9) ?
Eu1 V2 O24 3_555 . . 47.3(10) ?
Ca3 V2 Ca3 17_545 . 18_555 85.9(3) ?
Ca3 V2 S2 17_545 . . 0 ?
Ca3 V2 O21 17_545 . . 56.0(9) ?
Ca3 V2 O22 17_545 . . 59.7(9) ?
Ca3 V2 O23 17_545 . . 131.8(9) ?
Ca3 V2 O24 17_545 . . 128.3(9) ?
Ca3 V2 S2 18_555 . . 0 ?
Ca3 V2 O21 18_555 . . 114.2(7) ?
Ca3 V2 O22 18_555 . . 60.1(7) ?
Ca3 V2 O23 18_555 . . 52.7(8) ?
Ca3 V2 O24 18_555 . . 137.7(11) ?
S2 V2 O21 . . . 0 ?
S2 V2 O22 . . . 0 ?
S2 V2 O23 . . . 0 ?
S2 V2 O24 . . . 0 ?
O21 V2 O22 . . . 115.8(13) ?
O21 V2 O23 . . . 114.8(12) ?
O21 V2 O24 . . . 106.4(12) ?
O22 V2 O23 . . . 107.0(12) ?
O22 V2 O24 . . . 111.9(9) ?
O23 V2 O24 . . . 99.9(13) ?
Ca1 S2 Eu1 3_555 . 3_555 0 ?
Ca1 S2 Ca3 3_555 . 17_545 87.2(3) ?
Ca1 S2 Ca3 3_555 . 18_555 172.9(5) ?
Ca1 S2 V2 3_555 . . 0 ?
Ca1 S2 O21 3_555 . . 63.0(7) ?
Ca1 S2 O22 3_555 . . 114.5(7) ?
Ca1 S2 O23 3_555 . . 134.2(9) ?
Ca1 S2 O24 3_555 . . 47.3(10) ?
Eu1 S2 Ca3 3_555 . 17_545 87.2(3) ?
Eu1 S2 Ca3 3_555 . 18_555 172.9(5) ?
Eu1 S2 V2 3_555 . . 0 ?
Eu1 S2 O21 3_555 . . 63.0(7) ?
Eu1 S2 O22 3_555 . . 114.5(7) ?
Eu1 S2 O23 3_555 . . 134.2(9) ?
Eu1 S2 O24 3_555 . . 47.3(10) ?
Ca3 S2 Ca3 17_545 . 18_555 85.9(3) ?
Ca3 S2 V2 17_545 . . 0 ?
Ca3 S2 O21 17_545 . . 56.0(9) ?
Ca3 S2 O22 17_545 . . 59.7(9) ?
Ca3 S2 O23 17_545 . . 131.8(9) ?
Ca3 S2 O24 17_545 . . 128.3(9) ?
Ca3 S2 V2 18_555 . . 0 ?
Ca3 S2 O21 18_555 . . 114.2(7) ?
Ca3 S2 O22 18_555 . . 60.1(7) ?
Ca3 S2 O23 18_555 . . 52.7(8) ?
Ca3 S2 O24 18_555 . . 137.7(11) ?
V2 S2 O21 . . . 0 ?
V2 S2 O22 . . . 0 ?
V2 S2 O23 . . . 0 ?
V2 S2 O24 . . . 0 ?
O21 S2 O22 . . . 115.8(13) ?
O21 S2 O23 . . . 114.8(12) ?
O21 S2 O24 . . . 106.4(12) ?
O22 S2 O23 . . . 107.0(12) ?
O22 S2 O24 . . . 111.9(9) ?
O23 S2 O24 . . . 99.9(13) ?
Ca2 V3 Eu2 . . . 0 ?
Ca2 V3 Ca3 . . . 74.2(3) ?
Ca2 V3 O31 . . . 141.5(9) ?
Ca2 V3 O32 . . . 50.8(12) ?
Ca2 V3 O33 . . 10_554 117.8(7) ?
Ca2 V3 O34 . . . 55.8(9) ?
Eu2 V3 Ca3 . . . 74.2(3) ?
Eu2 V3 O31 . . . 141.5(9) ?
Eu2 V3 O32 . . . 50.8(12) ?
Eu2 V3 O33 . . 10_554 117.8(7) ?
Eu2 V3 O34 . . . 55.8(9) ?
Ca3 V3 O31 . . . 132.2(12) ?
Ca3 V3 O32 . . . 114.0(12) ?
Ca3 V3 O33 . . 10_554 58.2(8) ?
Ca3 V3 O34 . . . 41.4(9) ?
O31 V3 O32 . . . 113.8(17) ?
O31 V3 O33 . . 10_554 100.8(11) ?
O31 V3 O34 . . . 121.2(14) ?
O32 V3 O33 . . 10_554 115.1(10) ?
O32 V3 O34 . . . 106.6(15) ?
O33 V3 O34 10_554 . . 98.6(13) ?
Ca3 O11 Ca3 10_554 . 11_444 119.2(4) ?
Ca3 O11 Ca3 10_554 . 12_454 119.2(4) ?
Ca3 O11 V1 10_554 . . 95.1(7) ?
Ca3 O11 O12 10_554 . 10_554 67.9(6) ?
Ca3 O11 O12 10_554 . 11_444 93.3(8) ?
Ca3 O11 O12 10_554 . 12_454 123.0(10) ?
Ca3 O11 O22 10_554 . 13_444 172.1(14) ?
Ca3 O11 O22 10_554 . 14_544 60.7(4) ?
Ca3 O11 O22 10_554 . 15_554 59.0(6) ?
Ca3 O11 Ca3 11_444 . 12_454 119.2(4) ?
Ca3 O11 V1 11_444 . . 95.1(7) ?
Ca3 O11 O12 11_444 . 10_554 123.0(11) ?
Ca3 O11 O12 11_444 . 11_444 67.9(6) ?
Ca3 O11 O12 11_444 . 12_454 93.3(8) ?
Ca3 O11 O22 11_444 . 13_444 60.7(5) ?
Ca3 O11 O22 11_444 . 14_544 59.0(4) ?
Ca3 O11 O22 11_444 . 15_554 172.1(14) ?
Ca3 O11 V1 12_454 . . 95.1(7) ?
Ca3 O11 O12 12_454 . 10_554 93.3(8) ?
Ca3 O11 O12 12_454 . 11_444 123.0(11) ?
Ca3 O11 O12 12_454 . 12_454 67.9(7) ?
Ca3 O11 O22 12_454 . 13_444 59.0(5) ?
Ca3 O11 O22 12_454 . 14_544 172.1(14) ?
Ca3 O11 O22 12_454 . 15_554 60.7(6) ?
V1 O11 O12 . . 10_554 32.3(5) ?
V1 O11 O12 . . 11_444 32.3(6) ?
V1 O11 O12 . . 12_454 32.3(6) ?
V1 O11 O22 . . 13_444 92.8(7) ?
V1 O11 O22 . . 14_544 92.8(7) ?
V1 O11 O22 . . 15_554 92.8(7) ?
O12 O11 O12 10_554 . 11_444 55.1(8) ?
O12 O11 O12 10_554 . 12_454 55.1(8) ?
O12 O11 O22 10_554 . 13_444 119.3(10) ?
O12 O11 O22 10_554 . 14_544 93.8(8) ?
O12 O11 O22 10_554 . 15_554 64.3(6) ?
O12 O11 O12 11_444 . 12_454 55.1(10) ?
O12 O11 O22 11_444 . 13_444 93.8(8) ?
O12 O11 O22 11_444 . 14_544 64.3(7) ?
O12 O11 O22 11_444 . 15_554 119.3(10) ?
O12 O11 O22 12_454 . 13_444 64.3(6) ?
O12 O11 O22 12_454 . 14_544 119.3(11) ?
O12 O11 O22 12_454 . 15_554 93.8(8) ?
O22 O11 O22 13_444 . 14_544 119.8(6) ?
O22 O11 O22 13_444 . 15_554 119.8(7) ?
O22 O11 O22 14_544 . 15_554 119.8(7) ?
Ca1 O12 Eu1 . . . 0 ?
Ca1 O12 Ca2 . . 3_565 95.3(6) ?
Ca1 O12 Eu2 . . 3_565 95.3(6) ?
Ca1 O12 Ca3 . . . 81.1(7) ?
Ca1 O12 Ca4 . . 16_555 96.6(10) ?
Ca1 O12 V1 . . 16_555 138.4(13) ?
Ca1 O12 O11 . . 16_555 128.4(10) ?
Ca1 O12 O12 . . 2_665 105.5(11) ?
Ca1 O12 O12 . . 3_565 158.0(13) ?
Ca1 O12 O21 . . 2_555 61.4(9) ?
Ca1 O12 O22 . . 12_454 107.3(8) ?
Ca1 O12 O23 . . 3_565 105.6(9) ?
Ca1 O12 O31 . . 2_555 50.4(7) ?
Ca1 O12 O33 . . . 52.1(6) ?
Ca1 O12 O34 . . . 46.3(6) ?
Eu1 O12 Ca2 . . 3_565 95.3(6) ?
Eu1 O12 Eu2 . . 3_565 95.3(6) ?
Eu1 O12 Ca3 . . . 81.1(7) ?
Eu1 O12 Ca4 . . 16_555 96.6(10) ?
Eu1 O12 V1 . . 16_555 138.4(13) ?
Eu1 O12 O11 . . 16_555 128.4(10) ?
Eu1 O12 O12 . . 2_665 105.5(11) ?
Eu1 O12 O12 . . 3_565 158.0(13) ?
Eu1 O12 O21 . . 2_555 61.4(9) ?
Eu1 O12 O22 . . 12_454 107.3(8) ?
Eu1 O12 O23 . . 3_565 105.6(9) ?
Eu1 O12 O31 . . 2_555 50.4(7) ?
Eu1 O12 O33 . . . 52.1(6) ?
Eu1 O12 O34 . . . 46.3(6) ?
Ca2 O12 Eu2 3_565 . 3_565 0 ?
Ca2 O12 Ca3 3_565 . . 93.3(8) ?
Ca2 O12 Ca4 3_565 . 16_555 118.9(10) ?
Ca2 O12 V1 3_565 . 16_555 124.5(13) ?
Ca2 O12 O11 3_565 . 16_555 102.0(9) ?
Ca2 O12 O12 3_565 . 2_665 158.9(11) ?
Ca2 O12 O12 3_565 . 3_565 100.9(10) ?
Ca2 O12 O21 3_565 . 2_555 41.9(7) ?
Ca2 O12 O22 3_565 . 12_454 47.0(6) ?
Ca2 O12 O23 3_565 . 3_565 46.1(7) ?
Ca2 O12 O31 3_565 . 2_555 68.0(8) ?
Ca2 O12 O33 3_565 . . 98.9(8) ?
Ca2 O12 O34 3_565 . . 115.8(8) ?
Eu2 O12 Ca3 3_565 . . 93.3(8) ?
Eu2 O12 Ca4 3_565 . 16_555 118.9(10) ?
Eu2 O12 V1 3_565 . 16_555 124.5(13) ?
Eu2 O12 O11 3_565 . 16_555 102.0(9) ?
Eu2 O12 O12 3_565 . 2_665 158.9(11) ?
Eu2 O12 O12 3_565 . 3_565 100.9(10) ?
Eu2 O12 O21 3_565 . 2_555 41.9(7) ?
Eu2 O12 O22 3_565 . 12_454 47.0(6) ?
Eu2 O12 O23 3_565 . 3_565 46.1(7) ?
Eu2 O12 O31 3_565 . 2_555 68.0(8) ?
Eu2 O12 O33 3_565 . . 98.9(8) ?
Eu2 O12 O34 3_565 . . 115.8(8) ?
Ca3 O12 Ca4 . . 16_555 147.7(9) ?
Ca3 O12 V1 . . 16_555 85.0(11) ?
Ca3 O12 O11 . . 16_555 50.1(5) ?
Ca3 O12 O12 . . 2_665 86.9(9) ?
Ca3 O12 O12 . . 3_565 112.5(10) ?
Ca3 O12 O21 . . 2_555 109.5(7) ?
Ca3 O12 O22 . . 12_454 52.5(7) ?
Ca3 O12 O23 . . 3_565 138.8(9) ?
Ca3 O12 O31 . . 2_555 44.9(5) ?
Ca3 O12 O33 . . . 132.3(9) ?
Ca3 O12 O34 . . . 42.8(6) ?
Ca4 O12 V1 16_555 . 16_555 75.5(10) ?
Ca4 O12 O11 16_555 . 16_555 115.5(8) ?
Ca4 O12 O12 16_555 . 2_665 62.5(9) ?
Ca4 O12 O12 16_555 . 3_565 62.5(9) ?
Ca4 O12 O21 16_555 . 2_555 97.0(10) ?
Ca4 O12 O22 16_555 . 12_454 152.7(10) ?
Ca4 O12 O23 16_555 . 3_565 73.0(8) ?
Ca4 O12 O31 16_555 . 2_555 146.8(11) ?
Ca4 O12 O33 16_555 . . 49.3(8) ?
Ca4 O12 O34 16_555 . . 115.2(9) ?
V1 O12 O11 16_555 . 16_555 40.0(8) ?
V1 O12 O12 16_555 . 2_665 34.4(8) ?
V1 O12 O12 16_555 . 3_565 34.4(8) ?
V1 O12 O21 16_555 . 2_555 158.7(14) ?
V1 O12 O22 16_555 . 12_454 94.3(12) ?
V1 O12 O23 16_555 . 3_565 110.5(11) ?
V1 O12 O31 16_555 . 2_555 129.9(14) ?
V1 O12 O33 16_555 . . 122.4(12) ?
V1 O12 O34 16_555 . . 99.7(11) ?
O11 O12 O12 16_555 . 2_665 62.4(8) ?
O11 O12 O12 16_555 . 3_565 62.4(8) ?
O11 O12 O21 16_555 . 2_555 142.0(10) ?
O11 O12 O22 16_555 . 12_454 58.7(7) ?
O11 O12 O23 16_555 . 3_565 121.4(9) ?
O11 O12 O31 16_555 . 2_555 92.5(9) ?
O11 O12 O33 16_555 . . 158.8(9) ?
O11 O12 O34 16_555 . . 82.8(8) ?
O12 O12 O12 2_665 . 3_565 60.0(9) ?
O12 O12 O21 2_665 . 2_555 155.6(13) ?
O12 O12 O22 2_665 . 12_454 121.0(11) ?
O12 O12 O23 2_665 . 3_565 127.7(10) ?
O12 O12 O31 2_665 . 2_555 123.7(12) ?
O12 O12 O33 2_665 . . 96.4(10) ?
O12 O12 O34 2_665 . . 78.0(10) ?
O12 O12 O21 3_565 . 2_555 124.5(13) ?
O12 O12 O22 3_565 . 12_454 94.7(11) ?
O12 O12 O23 3_565 . 3_565 76.1(9) ?
O12 O12 O31 3_565 . 2_555 150.7(13) ?
O12 O12 O33 3_565 . . 110.1(11) ?
O12 O12 O34 3_565 . . 134.0(11) ?
O21 O12 O22 2_555 . 12_454 83.3(7) ?
O21 O12 O23 2_555 . 3_565 48.4(9) ?
O21 O12 O31 2_555 . 2_555 65.9(8) ?
O21 O12 O33 2_555 . . 59.2(7) ?
O21 O12 O34 2_555 . . 101.5(9) ?
O22 O12 O23 12_454 . 3_565 87.6(9) ?
O22 O12 O31 12_454 . 2_555 57.5(9) ?
O22 O12 O33 12_454 . . 142.2(7) ?
O22 O12 O34 12_454 . . 91.3(10) ?
O23 O12 O31 3_565 . 2_555 108.6(9) ?
O23 O12 O33 3_565 . . 72.0(9) ?
O23 O12 O34 3_565 . . 149.7(8) ?
O31 O12 O33 2_555 . . 98.6(8) ?
O31 O12 O34 2_555 . . 47.8(9) ?
O33 O12 O34 . . . 91.3(9) ?
Ca1 O21 Eu1 3_555 . 3_555 0 ?
Ca1 O21 Ca2 3_555 . 2_655 92.5(8) ?
Ca1 O21 Eu2 3_555 . 2_655 92.5(8) ?
Ca1 O21 Ca3 3_555 . 17_545 105.9(7) ?
Ca1 O21 V2 3_555 . . 83.0(9) ?
Ca1 O21 S2 3_555 . . 83.0(9) ?
Ca1 O21 O12 3_555 . 3_555 47.2(6) ?
Ca1 O21 O22 3_555 . . 91.7(8) ?
Ca1 O21 O23 3_555 . . 103.5(11) ?
Ca1 O21 O23 3_555 . 2_655 110.3(11) ?
Ca1 O21 O24 3_555 . . 48.4(7) ?
Ca1 O21 O32 3_555 . . 95.6(8) ?
Ca1 O21 O33 3_555 . 3_555 47.8(6) ?
Eu1 O21 Ca2 3_555 . 2_655 92.5(8) ?
Eu1 O21 Eu2 3_555 . 2_655 92.5(8) ?
Eu1 O21 Ca3 3_555 . 17_545 105.9(7) ?
Eu1 O21 V2 3_555 . . 83.0(9) ?
Eu1 O21 S2 3_555 . . 83.0(9) ?
Eu1 O21 O12 3_555 . 3_555 47.2(6) ?
Eu1 O21 O22 3_555 . . 91.7(8) ?
Eu1 O21 O23 3_555 . . 103.5(11) ?
Eu1 O21 O23 3_555 . 2_655 110.3(11) ?
Eu1 O21 O24 3_555 . . 48.4(7) ?
Eu1 O21 O32 3_555 . . 95.6(8) ?
Eu1 O21 O33 3_555 . 3_555 47.8(6) ?
Ca2 O21 Eu2 2_655 . 2_655 0 ?
Ca2 O21 Ca3 2_655 . 17_545 114.6(14) ?
Ca2 O21 V2 2_655 . . 155.7(16) ?
Ca2 O21 S2 2_655 . . 155.7(16) ?
Ca2 O21 O12 2_655 . 3_555 53.2(8) ?
Ca2 O21 O22 2_655 . . 173.5(14) ?
Ca2 O21 O23 2_655 . . 128.3(11) ?
Ca2 O21 O23 2_655 . 2_655 58.4(10) ?
Ca2 O21 O24 2_655 . . 127.2(11) ?
Ca2 O21 O32 2_655 . . 54.5(9) ?
Ca2 O21 O33 2_655 . 3_555 107.5(12) ?
Eu2 O21 Ca3 2_655 . 17_545 114.6(14) ?
Eu2 O21 V2 2_655 . . 155.7(16) ?
Eu2 O21 S2 2_655 . . 155.7(16) ?
Eu2 O21 O12 2_655 . 3_555 53.2(8) ?
Eu2 O21 O22 2_655 . . 173.5(14) ?
Eu2 O21 O23 2_655 . . 128.3(11) ?
Eu2 O21 O23 2_655 . 2_655 58.4(10) ?
Eu2 O21 O24 2_655 . . 127.2(11) ?
Eu2 O21 O32 2_655 . . 54.5(9) ?
Eu2 O21 O33 2_655 . 3_555 107.5(12) ?
Ca3 O21 V2 17_545 . . 89.5(10) ?
Ca3 O21 S2 17_545 . . 89.5(10) ?
Ca3 O21 O12 17_545 . 3_555 97.5(10) ?
Ca3 O21 O22 17_545 . . 59.4(7) ?
Ca3 O21 O23 17_545 . . 107.7(9) ?
Ca3 O21 O23 17_545 . 2_655 56.3(9) ?
Ca3 O21 O24 17_545 . . 110.2(9) ?
Ca3 O21 O32 17_545 . . 156.7(10) ?
Ca3 O21 O33 17_545 . 3_555 58.3(7) ?
V2 O21 S2 . . . 0 ?
V2 O21 O12 . . 3_555 129.8(11) ?
V2 O21 O22 . . . 30.2(7) ?
V2 O21 O23 . . . 32.7(7) ?
V2 O21 O23 . . 2_655 145.3(14) ?
V2 O21 O24 . . . 37.3(7) ?
V2 O21 O32 . . . 102.0(13) ?
V2 O21 O33 . . 3_555 87.1(10) ?
S2 O21 O12 . . 3_555 129.8(11) ?
S2 O21 O22 . . . 30.2(7) ?
S2 O21 O23 . . . 32.7(7) ?
S2 O21 O23 . . 2_655 145.3(14) ?
S2 O21 O24 . . . 37.3(7) ?
S2 O21 O32 . . . 102.0(13) ?
S2 O21 O33 . . 3_555 87.1(10) ?
O12 O21 O22 3_555 . . 127.9(9) ?
O12 O21 O23 3_555 . . 146.6(12) ?
O12 O21 O23 3_555 . 2_655 67.5(10) ?
O12 O21 O24 3_555 . . 95.2(9) ?
O12 O21 O32 3_555 . . 90.6(10) ?
O12 O21 O33 3_555 . 3_555 57.0(8) ?
O22 O21 O23 . . . 55.2(8) ?
O22 O21 O23 . . 2_655 115.4(11) ?
O22 O21 O24 . . . 59.1(8) ?
O22 O21 O32 . . . 129.9(13) ?
O22 O21 O33 . . 3_555 71.9(8) ?
O23 O21 O23 . . 2_655 145.4(11) ?
O23 O21 O24 . . . 55.9(9) ?
O23 O21 O32 . . . 74.9(10) ?
O23 O21 O33 . . 3_555 119.7(12) ?
O23 O21 O24 2_655 . . 154.0(11) ?
O23 O21 O32 2_655 . . 108.1(12) ?
O23 O21 O33 2_655 . 3_555 80.1(11) ?
O24 O21 O32 . . . 90.6(10) ?
O24 O21 O33 . . 3_555 74.0(9) ?
O32 O21 O33 . . 3_555 141.5(9) ?
Ca2 O22 Eu2 17_545 . 17_545 0 ?
Ca2 O22 Ca3 17_545 . 17_545 98.8(9) ?
Ca2 O22 Ca3 17_545 . 18_555 107.4(8) ?
Ca2 O22 V2 17_545 . . 159.3(9) ?
Ca2 O22 S2 17_545 . . 159.3(9) ?
Ca2 O22 O11 17_545 . 7_555 106.0(9) ?
Ca2 O22 O12 17_545 . 18_555 53.1(6) ?
Ca2 O22 O21 17_545 . . 149.1(12) ?
Ca2 O22 O23 17_545 . . 145.5(13) ?
Ca2 O22 O24 17_545 . . 122.8(7) ?
Ca2 O22 O31 17_545 . 16_555 73.0(8) ?
Ca2 O22 O32 17_545 . 16_555 55.7(7) ?
Ca2 O22 O32 17_545 . 17_545 52.6(5) ?
Ca2 O22 O34 17_545 . 17_545 57.1(9) ?
Eu2 O22 Ca3 17_545 . 17_545 98.8(9) ?
Eu2 O22 Ca3 17_545 . 18_555 107.4(8) ?
Eu2 O22 V2 17_545 . . 159.3(9) ?
Eu2 O22 S2 17_545 . . 159.3(9) ?
Eu2 O22 O11 17_545 . 7_555 106.0(9) ?
Eu2 O22 O12 17_545 . 18_555 53.1(6) ?
Eu2 O22 O21 17_545 . . 149.1(12) ?
Eu2 O22 O23 17_545 . . 145.5(13) ?
Eu2 O22 O24 17_545 . . 122.8(7) ?
Eu2 O22 O31 17_545 . 16_555 73.0(8) ?
Eu2 O22 O32 17_545 . 16_555 55.7(7) ?
Eu2 O22 O32 17_545 . 17_545 52.6(5) ?
Eu2 O22 O34 17_545 . 17_545 57.1(9) ?
Ca3 O22 Ca3 17_545 . 18_555 103.9(6) ?
Ca3 O22 V2 17_545 . . 89.8(10) ?
Ca3 O22 S2 17_545 . . 89.8(10) ?
Ca3 O22 O11 17_545 . 7_555 51.9(4) ?
Ca3 O22 O12 17_545 . 18_555 83.7(7) ?
Ca3 O22 O21 17_545 . . 55.8(7) ?
Ca3 O22 O23 17_545 . . 113.1(9) ?
Ca3 O22 O24 17_545 . . 108.6(9) ?
Ca3 O22 O31 17_545 . 16_555 142.5(7) ?
Ca3 O22 O32 17_545 . 16_555 147.3(8) ?
Ca3 O22 O32 17_545 . 17_545 92.2(11) ?
Ca3 O22 O34 17_545 . 17_545 46.2(9) ?
Ca3 O22 V2 18_555 . . 88.5(8) ?
Ca3 O22 S2 18_555 . . 88.5(8) ?
Ca3 O22 O11 18_555 . 7_555 52.5(4) ?
Ca3 O22 O12 18_555 . 18_555 62.4(6) ?
Ca3 O22 O21 18_555 . . 96.7(6) ?
Ca3 O22 O23 18_555 . . 53.9(6) ?
Ca3 O22 O24 18_555 . . 112.9(9) ?
Ca3 O22 O31 18_555 . 16_555 48.4(6) ?
Ca3 O22 O32 18_555 . 16_555 103.5(9) ?
Ca3 O22 O32 18_555 . 17_545 156.7(11) ?
Ca3 O22 O34 18_555 . 17_545 131.3(9) ?
V2 O22 S2 . . . 0 ?
V2 O22 O11 . . 7_555 94.1(9) ?
V2 O22 O12 . . 18_555 147.2(8) ?
V2 O22 O21 . . . 34.1(9) ?
V2 O22 O23 . . . 38.9(8) ?
V2 O22 O24 . . . 36.6(6) ?
V2 O22 O31 . . 16_555 110.7(12) ?
V2 O22 O32 . . 16_555 108.5(10) ?
V2 O22 O32 . . 17_545 108.7(8) ?
V2 O22 O34 . . 17_545 121.6(13) ?
S2 O22 O11 . . 7_555 94.1(9) ?
S2 O22 O12 . . 18_555 147.2(8) ?
S2 O22 O21 . . . 34.1(9) ?
S2 O22 O23 . . . 38.9(8) ?
S2 O22 O24 . . . 36.6(6) ?
S2 O22 O31 . . 16_555 110.7(12) ?
S2 O22 O32 . . 16_555 108.5(10) ?
S2 O22 O32 . . 17_545 108.7(8) ?
S2 O22 O34 . . 17_545 121.6(13) ?
O11 O22 O12 7_555 . 18_555 57.0(8) ?
O11 O22 O21 7_555 . . 73.5(8) ?
O11 O22 O23 7_555 . . 85.3(8) ?
O11 O22 O24 7_555 . . 130.5(10) ?
O11 O22 O31 7_555 . 16_555 94.3(7) ?
O11 O22 O32 7_555 . 16_555 147.2(9) ?
O11 O22 O32 7_555 . 17_545 137.8(12) ?
O11 O22 O34 7_555 . 17_545 85.4(10) ?
O12 O22 O21 18_555 . . 129.5(9) ?
O12 O22 O23 18_555 . . 116.1(9) ?
O12 O22 O24 18_555 . . 167.7(12) ?
O12 O22 O31 18_555 . 16_555 61.9(8) ?
O12 O22 O32 18_555 . 16_555 93.5(8) ?
O12 O22 O32 18_555 . 17_545 103.7(8) ?
O12 O22 O34 18_555 . 17_545 75.1(8) ?
O21 O22 O23 . . . 65.1(9) ?
O21 O22 O24 . . . 60.9(8) ?
O21 O22 O31 . . 16_555 137.7(9) ?
O21 O22 O32 . . 16_555 137.0(9) ?
O21 O22 O32 . . 17_545 106.4(9) ?
O21 O22 O34 . . 17_545 92.5(11) ?
O23 O22 O24 . . . 59.6(7) ?
O23 O22 O31 . . 16_555 73.7(9) ?
O23 O22 O32 . . 16_555 97.4(10) ?
O23 O22 O32 . . 17_545 134.2(10) ?
O23 O22 O34 . . 17_545 157.4(12) ?
O24 O22 O31 . . 16_555 106.2(11) ?
O24 O22 O32 . . 16_555 76.3(8) ?
O24 O22 O32 . . 17_545 76.7(7) ?
O24 O22 O34 . . 17_545 113.3(9) ?
O31 O22 O32 16_555 . 16_555 56.0(7) ?
O31 O22 O32 16_555 . 17_545 109.2(10) ?
O31 O22 O34 16_555 . 17_545 127.6(9) ?
O32 O22 O32 16_555 . 17_545 56.7(9) ?
O32 O22 O34 16_555 . 17_545 101.5(10) ?
O32 O22 O34 17_545 . 17_545 52.5(11) ?
Ca1 O23 Eu1 . . . 0 ?
Ca1 O23 Ca2 . . . 103.1(10) ?
Ca1 O23 Eu2 . . . 103.1(10) ?
Ca1 O23 Ca3 . . 18_555 137.2(12) ?
Ca1 O23 V2 . . . 90.2(8) ?
Ca1 O23 S2 . . . 90.2(8) ?
Ca1 O23 O12 . . 2_665 85.8(9) ?
Ca1 O23 O21 . . . 105.9(8) ?
Ca1 O23 O21 . . 3_665 148.0(13) ?
Ca1 O23 O22 . . . 101.0(7) ?
Ca1 O23 O24 . . . 50.0(7) ?
Ca1 O23 O33 . . . 48.3(6) ?
Ca1 O23 O34 . . . 48.9(8) ?
Eu1 O23 Ca2 . . . 103.1(10) ?
Eu1 O23 Eu2 . . . 103.1(10) ?
Eu1 O23 Ca3 . . 18_555 137.2(12) ?
Eu1 O23 V2 . . . 90.2(8) ?
Eu1 O23 S2 . . . 90.2(8) ?
Eu1 O23 O12 . . 2_665 85.8(9) ?
Eu1 O23 O21 . . . 105.9(8) ?
Eu1 O23 O21 . . 3_665 148.0(13) ?
Eu1 O23 O22 . . . 101.0(7) ?
Eu1 O23 O24 . . . 50.0(7) ?
Eu1 O23 O33 . . . 48.3(6) ?
Eu1 O23 O34 . . . 48.9(8) ?
Ca2 O23 Eu2 . . . 0 ?
Ca2 O23 Ca3 . . 18_555 113.1(9) ?
Ca2 O23 V2 . . . 119.2(15) ?
Ca2 O23 S2 . . . 119.2(15) ?
Ca2 O23 O12 . . 2_665 51.0(8) ?
Ca2 O23 O21 . . . 87.6(11) ?
Ca2 O23 O21 . . 3_665 50.0(7) ?
Ca2 O23 O22 . . . 143.7(15) ?
Ca2 O23 O24 . . . 116.9(11) ?
Ca2 O23 O33 . . . 130.2(13) ?
Ca2 O23 O34 . . . 59.1(8) ?
Eu2 O23 Ca3 . . 18_555 113.1(9) ?
Eu2 O23 V2 . . . 119.2(15) ?
Eu2 O23 S2 . . . 119.2(15) ?
Eu2 O23 O12 . . 2_665 51.0(8) ?
Eu2 O23 O21 . . . 87.6(11) ?
Eu2 O23 O21 . . 3_665 50.0(7) ?
Eu2 O23 O22 . . . 143.7(15) ?
Eu2 O23 O24 . . . 116.9(11) ?
Eu2 O23 O33 . . . 130.2(13) ?
Eu2 O23 O34 . . . 59.1(8) ?
Ca3 O23 V2 18_555 . . 91.5(12) ?
Ca3 O23 S2 18_555 . . 91.5(12) ?
Ca3 O23 O12 18_555 . 2_665 99.3(8) ?
Ca3 O23 O21 18_555 . . 97.9(11) ?
Ca3 O23 O21 18_555 . 3_665 63.2(7) ?
Ca3 O23 O22 18_555 . . 61.6(7) ?
Ca3 O23 O24 18_555 . . 123.1(11) ?
Ca3 O23 O33 18_555 . . 89.9(10) ?
Ca3 O23 O34 18_555 . . 172.1(10) ?
V2 O23 S2 . . . 0 ?
V2 O23 O12 . . 2_665 167.8(14) ?
V2 O23 O21 . . . 32.5(8) ?
V2 O23 O21 . . 3_665 116.9(17) ?
V2 O23 O22 . . . 34.1(7) ?
V2 O23 O24 . . . 40.5(7) ?
V2 O23 O33 . . . 102.7(10) ?
V2 O23 O34 . . . 93.6(11) ?
S2 O23 O12 . . 2_665 167.8(14) ?
S2 O23 O21 . . . 32.5(8) ?
S2 O23 O21 . . 3_665 116.9(17) ?
S2 O23 O22 . . . 34.1(7) ?
S2 O23 O24 . . . 40.5(7) ?
S2 O23 O33 . . . 102.7(10) ?
S2 O23 O34 . . . 93.6(11) ?
O12 O23 O21 2_665 . . 138.6(11) ?
O12 O23 O21 2_665 . 3_665 64.1(10) ?
O12 O23 O22 2_665 . . 158.1(12) ?
O12 O23 O24 2_665 . . 133.0(12) ?
O12 O23 O33 2_665 . . 83.2(10) ?
O12 O23 O34 2_665 . . 75.1(9) ?
O21 O23 O21 . . 3_665 91.4(13) ?
O21 O23 O22 . . . 59.7(9) ?
O21 O23 O24 . . . 59.8(9) ?
O21 O23 O33 . . . 134.1(9) ?
O21 O23 O34 . . . 83.2(11) ?
O21 O23 O22 3_665 . . 110.9(13) ?
O21 O23 O24 3_665 . . 150.5(16) ?
O21 O23 O33 3_665 . . 131.3(13) ?
O21 O23 O34 3_665 . . 109.0(11) ?
O22 O23 O24 . . . 62.2(7) ?
O22 O23 O33 . . . 86.0(9) ?
O22 O23 O34 . . . 124.9(10) ?
O24 O23 O33 . . . 78.1(9) ?
O24 O23 O34 . . . 64.2(8) ?
O33 O23 O34 . . . 94.9(12) ?
Ca1 O24 Ca1 . . 3_555 145.5(10) ?
Ca1 O24 Eu1 . . . 0 ?
Ca1 O24 Eu1 . . 3_555 145.5(10) ?
Ca1 O24 Ca5 . . 16_555 100.9(10) ?
Ca1 O24 V2 . . . 102.0(11) ?
Ca1 O24 S2 . . . 102.0(11) ?
Ca1 O24 O21 . . . 121.6(8) ?
Ca1 O24 O22 . . . 107.9(10) ?
Ca1 O24 O23 . . . 62.8(9) ?
Ca1 O24 O24 . . 2_555 58.0(9) ?
Ca1 O24 O24 . . 3_555 115.2(11) ?
Ca1 O24 O31 . . . 99.9(9) ?
Ca1 O24 O34 . . . 49.2(9) ?
Ca1 O24 Eu1 3_555 . . 145.5(10) ?
Ca1 O24 Eu1 3_555 . 3_555 0 ?
Ca1 O24 Ca5 3_555 . 16_555 99.4(9) ?
Ca1 O24 V2 3_555 . . 97.9(12) ?
Ca1 O24 S2 3_555 . . 97.9(12) ?
Ca1 O24 O21 3_555 . . 64.8(8) ?
Ca1 O24 O22 3_555 . . 103.8(11) ?
Ca1 O24 O23 3_555 . . 127.8(11) ?
Ca1 O24 O24 3_555 . 2_555 113.4(10) ?
Ca1 O24 O24 3_555 . 3_555 56.1(9) ?
Ca1 O24 O31 3_555 . . 48.8(7) ?
Ca1 O24 O34 3_555 . . 104.2(10) ?
Eu1 O24 Eu1 . . 3_555 145.5(10) ?
Eu1 O24 Ca5 . . 16_555 100.9(10) ?
Eu1 O24 V2 . . . 102.0(11) ?
Eu1 O24 S2 . . . 102.0(11) ?
Eu1 O24 O21 . . . 121.6(8) ?
Eu1 O24 O22 . . . 107.9(10) ?
Eu1 O24 O23 . . . 62.8(9) ?
Eu1 O24 O24 . . 2_555 58.0(9) ?
Eu1 O24 O24 . . 3_555 115.2(11) ?
Eu1 O24 O31 . . . 99.9(9) ?
Eu1 O24 O34 . . . 49.2(9) ?
Eu1 O24 Ca5 3_555 . 16_555 99.4(9) ?
Eu1 O24 V2 3_555 . . 97.9(12) ?
Eu1 O24 S2 3_555 . . 97.9(12) ?
Eu1 O24 O21 3_555 . . 64.8(8) ?
Eu1 O24 O22 3_555 . . 103.8(11) ?
Eu1 O24 O23 3_555 . . 127.8(11) ?
Eu1 O24 O24 3_555 . 2_555 113.4(10) ?
Eu1 O24 O24 3_555 . 3_555 56.1(9) ?
Eu1 O24 O31 3_555 . . 48.8(7) ?
Eu1 O24 O34 3_555 . . 104.2(10) ?
Ca5 O24 V2 16_555 . . 107.9(10) ?
Ca5 O24 S2 16_555 . . 107.9(10) ?
Ca5 O24 O21 16_555 . . 125.6(11) ?
Ca5 O24 O22 16_555 . . 76.5(7) ?
Ca5 O24 O23 16_555 . . 118.9(11) ?
Ca5 O24 O24 16_555 . 2_555 57.3(7) ?
Ca5 O24 O24 16_555 . 3_555 57.3(7) ?
Ca5 O24 O31 16_555 . . 141.2(9) ?
Ca5 O24 O34 16_555 . . 149.3(14) ?
V2 O24 S2 . . . 0 ?
V2 O24 O21 . . . 36.3(7) ?
V2 O24 O22 . . . 31.5(6) ?
V2 O24 O23 . . . 39.6(8) ?
V2 O24 O24 . . 2_555 146.6(15) ?
V2 O24 O24 . . 3_555 141.6(16) ?
V2 O24 O31 . . . 99.2(10) ?
V2 O24 O34 . . . 88.1(9) ?
S2 O24 O21 . . . 36.3(7) ?
S2 O24 O22 . . . 31.5(6) ?
S2 O24 O23 . . . 39.6(8) ?
S2 O24 O24 . . 2_555 146.6(15) ?
S2 O24 O24 . . 3_555 141.6(16) ?
S2 O24 O31 . . . 99.2(10) ?
S2 O24 O34 . . . 88.1(9) ?
O21 O24 O22 . . . 60.0(7) ?
O21 O24 O23 . . . 64.3(9) ?
O21 O24 O24 . . 2_555 176.5(11) ?
O21 O24 O24 . . 3_555 119.1(14) ?
O21 O24 O31 . . . 66.6(9) ?
O21 O24 O34 . . . 82.8(10) ?
O22 O24 O23 . . . 58.2(7) ?
O22 O24 O24 . . 2_555 123.5(11) ?
O22 O24 O24 . . 3_555 120.6(11) ?
O22 O24 O31 . . . 126.6(10) ?
O22 O24 O34 . . . 115.7(8) ?
O23 O24 O24 . . 2_555 116.8(14) ?
O23 O24 O24 . . 3_555 175.8(14) ?
O23 O24 O31 . . . 99.6(9) ?
O23 O24 O34 . . . 58.8(8) ?
O24 O24 O24 2_555 . 3_555 60.0(11) ?
O24 O24 O31 2_555 . . 109.9(10) ?
O24 O24 O34 2_555 . . 94.9(12) ?
O24 O24 O31 3_555 . . 84.3(9) ?
O24 O24 O34 3_555 . . 123.2(10) ?
O31 O24 O34 . . . 55.6(8) ?
Ca1 O31 Eu1 3_555 . 3_555 0 ?
Ca1 O31 Ca2 3_555 . 2_655 79.2(8) ?
Ca1 O31 Eu2 3_555 . 2_655 79.2(8) ?
Ca1 O31 Ca3 3_555 . 3_555 95.9(10) ?
Ca1 O31 V3 3_555 . . 126.7(13) ?
Ca1 O31 O12 3_555 . 3_555 49.6(8) ?
Ca1 O31 O22 3_555 . 10_554 109.6(13) ?
Ca1 O31 O24 3_555 . . 47.3(7) ?
Ca1 O31 O32 3_555 . . 114.6(10) ?
Ca1 O31 O33 3_555 . 10_554 160.2(16) ?
Ca1 O31 O34 3_555 . . 105.5(10) ?
Ca1 O31 O34 3_555 . 3_555 55.1(7) ?
Eu1 O31 Ca2 3_555 . 2_655 79.2(8) ?
Eu1 O31 Eu2 3_555 . 2_655 79.2(8) ?
Eu1 O31 Ca3 3_555 . 3_555 95.9(10) ?
Eu1 O31 V3 3_555 . . 126.7(13) ?
Eu1 O31 O12 3_555 . 3_555 49.6(8) ?
Eu1 O31 O22 3_555 . 10_554 109.6(13) ?
Eu1 O31 O24 3_555 . . 47.3(7) ?
Eu1 O31 O32 3_555 . . 114.6(10) ?
Eu1 O31 O33 3_555 . 10_554 160.2(16) ?
Eu1 O31 O34 3_555 . . 105.5(10) ?
Eu1 O31 O34 3_555 . 3_555 55.1(7) ?
Ca2 O31 Eu2 2_655 . 2_655 0 ?
Ca2 O31 Ca3 2_655 . 3_555 92.1(12) ?
Ca2 O31 V3 2_655 . . 81.4(10) ?
Ca2 O31 O12 2_655 . 3_555 46.8(6) ?
Ca2 O31 O22 2_655 . 10_554 43.4(6) ?
Ca2 O31 O24 2_655 . . 89.4(7) ?
Ca2 O31 O32 2_655 . . 49.0(8) ?
Ca2 O31 O33 2_655 . 10_554 110.1(8) ?
Ca2 O31 O34 2_655 . . 96.5(9) ?
Ca2 O31 O34 2_655 . 3_555 114.3(15) ?
Eu2 O31 Ca3 2_655 . 3_555 92.1(12) ?
Eu2 O31 V3 2_655 . . 81.4(10) ?
Eu2 O31 O12 2_655 . 3_555 46.8(6) ?
Eu2 O31 O22 2_655 . 10_554 43.4(6) ?
Eu2 O31 O24 2_655 . . 89.4(7) ?
Eu2 O31 O32 2_655 . . 49.0(8) ?
Eu2 O31 O33 2_655 . 10_554 110.1(8) ?
Eu2 O31 O34 2_655 . . 96.5(9) ?
Eu2 O31 O34 2_655 . 3_555 114.3(15) ?
Ca3 O31 V3 3_555 . . 134.1(14) ?
Ca3 O31 O12 3_555 . 3_555 65.1(9) ?
Ca3 O31 O22 3_555 . 10_554 59.3(8) ?
Ca3 O31 O24 3_555 . . 142.0(10) ?
Ca3 O31 O32 3_555 . . 119.0(14) ?
Ca3 O31 O33 3_555 . 10_554 101.1(10) ?
Ca3 O31 O34 3_555 . . 158.1(12) ?
Ca3 O31 O34 3_555 . 3_555 54.9(10) ?
V3 O31 O12 . . 3_555 127.8(14) ?
V3 O31 O22 . . 10_554 87.6(11) ?
V3 O31 O24 . . . 83.7(11) ?
V3 O31 O32 . . . 32.9(9) ?
V3 O31 O33 . . 10_554 42.4(8) ?
V3 O31 O34 . . . 29.6(9) ?
V3 O31 O34 . . 3_555 163(2) ?
O12 O31 O22 3_555 . 10_554 60.7(9) ?
O12 O31 O24 3_555 . . 89.5(9) ?
O12 O31 O32 3_555 . . 95.8(12) ?
O12 O31 O33 3_555 . 10_554 148.7(13) ?
O12 O31 O34 3_555 . . 133.8(11) ?
O12 O31 O34 3_555 . 3_555 67.5(13) ?
O22 O31 O24 10_554 . . 132.8(10) ?
O22 O31 O32 10_554 . . 61.0(9) ?
O22 O31 O33 10_554 . 10_554 88.1(9) ?
O22 O31 O34 10_554 . . 115.8(10) ?
O22 O31 O34 10_554 . 3_555 107.9(15) ?
O24 O31 O32 . . . 89.9(8) ?
O24 O31 O33 . . 10_554 114.0(13) ?
O24 O31 O34 . . . 58.5(8) ?
O24 O31 O34 . . 3_555 90.2(10) ?
O32 O31 O33 . . 10_554 65.4(8) ?
O32 O31 O34 . . . 55.9(10) ?
O32 O31 O34 . . 3_555 163.3(19) ?
O33 O31 O34 10_554 . . 57.0(9) ?
O33 O31 O34 10_554 . 3_555 129.2(13) ?
O34 O31 O34 . . 3_555 136.3(17) ?
Ca2 O32 Ca2 . . 2_655 121.1(9) ?
Ca2 O32 Eu2 . . . 0 ?
Ca2 O32 Eu2 . . 2_655 121.1(9) ?
Ca2 O32 Ca5 . . . 101.4(10) ?
Ca2 O32 V3 . . . 97.9(15) ?
Ca2 O32 O21 . . . 85.5(8) ?
Ca2 O32 O22 . . 10_554 169.4(11) ?
Ca2 O32 O22 . . 11_554 47.8(7) ?
Ca2 O32 O31 . . . 121.3(11) ?
Ca2 O32 O32 . . 2_655 108.0(9) ?
Ca2 O32 O32 . . 3_665 55.8(9) ?
Ca2 O32 O33 . . 10_554 105.8(12) ?
Ca2 O32 O34 . . . 60.8(9) ?
Ca2 O32 Eu2 2_655 . . 121.1(9) ?
Ca2 O32 Eu2 2_655 . 2_655 0 ?
Ca2 O32 Ca5 2_655 . . 100.1(12) ?
Ca2 O32 V3 2_655 . . 106.7(13) ?
Ca2 O32 O21 2_655 . . 42.8(7) ?
Ca2 O32 O22 2_655 . 10_554 49.2(8) ?
Ca2 O32 O22 2_655 . 11_554 165.1(8) ?
Ca2 O32 O31 2_655 . . 74.1(10) ?
Ca2 O32 O32 2_655 . 2_655 54.4(9) ?
Ca2 O32 O32 2_655 . 3_665 106.8(10) ?
Ca2 O32 O33 2_655 . 10_554 124.8(10) ?
Ca2 O32 O34 2_655 . . 123.6(9) ?
Eu2 O32 Eu2 . . 2_655 121.1(9) ?
Eu2 O32 Ca5 . . . 101.4(10) ?
Eu2 O32 V3 . . . 97.9(15) ?
Eu2 O32 O21 . . . 85.5(8) ?
Eu2 O32 O22 . . 10_554 169.4(11) ?
Eu2 O32 O22 . . 11_554 47.8(7) ?
Eu2 O32 O31 . . . 121.3(11) ?
Eu2 O32 O32 . . 2_655 108.0(9) ?
Eu2 O32 O32 . . 3_665 55.8(9) ?
Eu2 O32 O33 . . 10_554 105.8(12) ?
Eu2 O32 O34 . . . 60.8(9) ?
Eu2 O32 Ca5 2_655 . . 100.1(12) ?
Eu2 O32 V3 2_655 . . 106.7(13) ?
Eu2 O32 O21 2_655 . . 42.8(7) ?
Eu2 O32 O22 2_655 . 10_554 49.2(8) ?
Eu2 O32 O22 2_655 . 11_554 165.1(8) ?
Eu2 O32 O31 2_655 . . 74.1(10) ?
Eu2 O32 O32 2_655 . 2_655 54.4(9) ?
Eu2 O32 O32 2_655 . 3_665 106.8(10) ?
Eu2 O32 O33 2_655 . 10_554 124.8(10) ?
Eu2 O32 O34 2_655 . . 123.6(9) ?
Ca5 O32 V3 . . . 131.9(12) ?
Ca5 O32 O21 . . . 134.2(12) ?
Ca5 O32 O22 . . 10_554 78.4(10) ?
Ca5 O32 O22 . . 11_554 75.7(9) ?
Ca5 O32 O31 . . . 133.6(13) ?
Ca5 O32 O32 . . 2_655 49.2(7) ?
Ca5 O32 O32 . . 3_665 49.2(7) ?
Ca5 O32 O33 . . 10_554 97.3(9) ?
Ca5 O32 O34 . . . 136.2(15) ?
V3 O32 O21 . . . 90.6(9) ?
V3 O32 O22 . . 10_554 89.9(12) ?
V3 O32 O22 . . 11_554 86.0(14) ?
V3 O32 O31 . . . 33.3(10) ?
V3 O32 O32 . . 2_655 153.4(19) ?
V3 O32 O32 . . 3_665 145(2) ?
V3 O32 O33 . . 10_554 34.8(7) ?
V3 O32 O34 . . . 37.1(9) ?
O21 O32 O22 . . 10_554 87.2(10) ?
O21 O32 O22 . . 11_554 131.8(12) ?
O21 O32 O31 . . . 71.0(8) ?
O21 O32 O32 . . 2_655 85.4(10) ?
O21 O32 O32 . . 3_665 107.6(8) ?
O21 O32 O33 . . 10_554 124.6(8) ?
O21 O32 O34 . . . 86.7(10) ?
O22 O32 O22 10_554 . 11_554 140.7(9) ?
O22 O32 O31 10_554 . . 63.0(10) ?
O22 O32 O32 10_554 . 2_655 63.7(10) ?
O22 O32 O32 10_554 . 3_665 119.8(12) ?
O22 O32 O33 10_554 . 10_554 84.7(8) ?
O22 O32 O34 10_554 . . 126.4(9) ?
O22 O32 O31 11_554 . . 119.2(12) ?
O22 O32 O32 11_554 . 2_655 115.9(10) ?
O22 O32 O32 11_554 . 3_665 59.6(10) ?
O22 O32 O33 11_554 . 10_554 70.0(8) ?
O22 O32 O34 11_554 . . 62.8(10) ?
O31 O32 O32 . . 2_655 122.1(16) ?
O31 O32 O32 . . 3_665 177.0(14) ?
O31 O32 O33 . . 10_554 56.6(7) ?
O31 O32 O34 . . . 64.7(10) ?
O32 O32 O32 2_655 . 3_665 60.0(11) ?
O32 O32 O33 2_655 . 10_554 136.1(11) ?
O32 O32 O34 2_655 . . 166.8(11) ?
O32 O32 O33 3_665 . 10_554 123.8(12) ?
O32 O32 O34 3_665 . . 112.8(15) ?
O33 O32 O34 10_554 . . 56.8(8) ?
Ca1 O33 Eu1 . . . 0 ?
Ca1 O33 Ca3 . . 16_555 118.7(8) ?
Ca1 O33 Ca4 . . 16_555 111.6(15) ?
Ca1 O33 V3 . . 16_555 127.0(11) ?
Ca1 O33 O12 . . . 53.1(6) ?
Ca1 O33 O21 . . 2_555 64.0(8) ?
Ca1 O33 O23 . . . 58.3(7) ?
Ca1 O33 O31 . . 16_555 126.0(13) ?
Ca1 O33 O32 . . 16_555 98.3(8) ?
Ca1 O33 O34 . . 16_555 144.1(8) ?
Eu1 O33 Ca3 . . 16_555 118.7(8) ?
Eu1 O33 Ca4 . . 16_555 111.6(15) ?
Eu1 O33 V3 . . 16_555 127.0(11) ?
Eu1 O33 O12 . . . 53.1(6) ?
Eu1 O33 O21 . . 2_555 64.0(8) ?
Eu1 O33 O23 . . . 58.3(7) ?
Eu1 O33 O31 . . 16_555 126.0(13) ?
Eu1 O33 O32 . . 16_555 98.3(8) ?
Eu1 O33 O34 . . 16_555 144.1(8) ?
Ca3 O33 Ca4 16_555 . 16_555 96.2(9) ?
Ca3 O33 V3 16_555 . 16_555 86.5(9) ?
Ca3 O33 O12 16_555 . . 100.2(9) ?
Ca3 O33 O21 16_555 . 2_555 55.0(8) ?
Ca3 O33 O23 16_555 . . 175.3(10) ?
Ca3 O33 O31 16_555 . 16_555 111.2(10) ?
Ca3 O33 O32 16_555 . 16_555 93.8(9) ?
Ca3 O33 O34 16_555 . 16_555 49.1(9) ?
Ca4 O33 V3 16_555 . 16_555 110.6(15) ?
Ca4 O33 O12 16_555 . . 64.8(15) ?
Ca4 O33 O21 16_555 . 2_555 112.5(13) ?
Ca4 O33 O23 16_555 . . 82.1(9) ?
Ca4 O33 O31 16_555 . 16_555 80.9(13) ?
Ca4 O33 O32 16_555 . 16_555 138.4(15) ?
Ca4 O33 O34 16_555 . 16_555 103.8(16) ?
V3 O33 O12 16_555 . . 172.1(11) ?
V3 O33 O21 16_555 . 2_555 123.9(9) ?
V3 O33 O23 16_555 . . 98.2(11) ?
V3 O33 O31 16_555 . 16_555 36.8(6) ?
V3 O33 O32 16_555 . 16_555 30.1(5) ?
V3 O33 O34 16_555 . 16_555 38.0(9) ?
O12 O33 O21 . . 2_555 63.9(7) ?
O12 O33 O23 . . . 75.1(9) ?
O12 O33 O31 . . 16_555 135.6(9) ?
O12 O33 O32 . . 16_555 151.4(10) ?
O12 O33 O34 . . 16_555 147.6(14) ?
O21 O33 O23 2_555 . . 121.6(10) ?
O21 O33 O31 2_555 . 16_555 160.5(10) ?
O21 O33 O32 2_555 . 16_555 106.3(9) ?
O21 O33 O34 2_555 . 16_555 97.1(10) ?
O23 O33 O31 . . 16_555 73.0(10) ?
O23 O33 O32 . . 16_555 90.4(10) ?
O23 O33 O34 . . 16_555 135.6(13) ?
O31 O33 O32 16_555 . 16_555 58.0(8) ?
O31 O33 O34 16_555 . 16_555 64.9(10) ?
O32 O33 O34 16_555 . 16_555 55.8(10) ?
Ca1 O34 Eu1 . . . 0 ?
Ca1 O34 Ca2 . . . 106.8(9) ?
Ca1 O34 Eu2 . . . 106.8(9) ?
Ca1 O34 Ca3 . . . 101.7(15) ?
Ca1 O34 V3 . . . 138.4(14) ?
Ca1 O34 O12 . . . 48.8(8) ?
Ca1 O34 O22 . . 11_554 132.9(13) ?
Ca1 O34 O23 . . . 62.1(8) ?
Ca1 O34 O24 . . . 49.8(7) ?
Ca1 O34 O31 . . . 109.9(10) ?
Ca1 O34 O31 . . 2_555 59.9(10) ?
Ca1 O34 O32 . . . 141.1(14) ?
Ca1 O34 O33 . . 10_554 143.0(12) ?
Eu1 O34 Ca2 . . . 106.8(9) ?
Eu1 O34 Eu2 . . . 106.8(9) ?
Eu1 O34 Ca3 . . . 101.7(15) ?
Eu1 O34 V3 . . . 138.4(14) ?
Eu1 O34 O12 . . . 48.8(8) ?
Eu1 O34 O22 . . 11_554 132.9(13) ?
Eu1 O34 O23 . . . 62.1(8) ?
Eu1 O34 O24 . . . 49.8(7) ?
Eu1 O34 O31 . . . 109.9(10) ?
Eu1 O34 O31 . . 2_555 59.9(10) ?
Eu1 O34 O32 . . . 141.1(14) ?
Eu1 O34 O33 . . 10_554 143.0(12) ?
Ca2 O34 Eu2 . . . 0 ?
Ca2 O34 Ca3 . . . 104.4(9) ?
Ca2 O34 V3 . . . 91.8(15) ?
Ca2 O34 O12 . . . 86.3(8) ?
Ca2 O34 O22 . . 11_554 47.7(6) ?
Ca2 O34 O23 . . . 50.0(6) ?
Ca2 O34 O24 . . . 102.2(9) ?
Ca2 O34 O31 . . . 111.5(15) ?
Ca2 O34 O31 . . 2_555 150.1(17) ?
Ca2 O34 O32 . . . 55.6(9) ?
Ca2 O34 O33 . . 10_554 110.1(11) ?
Eu2 O34 Ca3 . . . 104.4(9) ?
Eu2 O34 V3 . . . 91.8(15) ?
Eu2 O34 O12 . . . 86.3(8) ?
Eu2 O34 O22 . . 11_554 47.7(6) ?
Eu2 O34 O23 . . . 50.0(6) ?
Eu2 O34 O24 . . . 102.2(9) ?
Eu2 O34 O31 . . . 111.5(15) ?
Eu2 O34 O31 . . 2_555 150.1(17) ?
Eu2 O34 O32 . . . 55.6(9) ?
Eu2 O34 O33 . . 10_554 110.1(11) ?
Ca3 O34 V3 . . . 109.3(12) ?
Ca3 O34 O12 . . . 64.4(10) ?
Ca3 O34 O22 . . 11_554 61.5(8) ?
Ca3 O34 O23 . . . 132.5(13) ?
Ca3 O34 O24 . . . 146.0(15) ?
Ca3 O34 O31 . . . 121.3(10) ?
Ca3 O34 O31 . . 2_555 57.8(11) ?
Ca3 O34 O32 . . . 115.8(11) ?
Ca3 O34 O33 . . 10_554 66.7(8) ?
V3 O34 O12 . . . 172.6(13) ?
V3 O34 O22 . . 11_554 87.1(12) ?
V3 O34 O23 . . . 110.5(17) ?
V3 O34 O24 . . . 90.5(13) ?
V3 O34 O31 . . . 29.3(7) ?
V3 O34 O31 . . 2_555 116.0(14) ?
V3 O34 O32 . . . 36.2(9) ?
V3 O34 O33 . . 10_554 43.4(8) ?
O12 O34 O22 . . 11_554 86.4(10) ?
O12 O34 O23 . . . 73.6(10) ?
O12 O34 O24 . . . 96.9(11) ?
O12 O34 O31 . . . 157.0(11) ?
O12 O34 O31 . . 2_555 64.7(13) ?
O12 O34 O32 . . . 141.5(10) ?
O12 O34 O33 . . 10_554 131.0(14) ?
O22 O34 O23 11_554 . . 95.8(9) ?
O22 O34 O24 11_554 . . 149.7(12) ?
O22 O34 O31 11_554 . . 116.3(13) ?
O22 O34 O31 11_554 . 2_555 119.1(14) ?
O22 O34 O32 11_554 . . 64.7(10) ?
O22 O34 O33 11_554 . 10_554 74.5(8) ?
O23 O34 O24 . . . 57.0(7) ?
O23 O34 O31 . . . 106.0(13) ?
O23 O34 O31 . . 2_555 121.7(14) ?
O23 O34 O32 . . . 84.1(12) ?
O23 O34 O33 . . 10_554 151.3(17) ?
O24 O34 O31 . . . 65.9(9) ?
O24 O34 O31 . . 2_555 89.0(10) ?
O24 O34 O32 . . . 96.6(13) ?
O24 O34 O33 . . 10_554 122.1(12) ?
O31 O34 O31 . . 2_555 98.4(13) ?
O31 O34 O32 . . . 59.4(11) ?
O31 O34 O33 . . 10_554 58.1(9) ?
O31 O34 O32 2_555 . . 151.4(14) ?
O31 O34 O33 2_555 . 10_554 85.9(11) ?
O32 O34 O33 . . 10_554 67.3(10) ?

loop_
_geom_bond_atom_site_label_1
_geom_bond_atom_site_label_2
_geom_bond_site_symmetry_1
_geom_bond_site_symmetry_2
_geom_bond_distance
_geom_bond_publ_flag
Ca1 Eu1 . . 0 ?
Ca1 V2 . 2_555 3.266(12) ?
Ca1 S2 . 2_555 3.266(12) ?
Ca1 O12 . . 2.45(2) ?
Ca1 O21 . 2_555 2.93(4) ?
Ca1 O23 . . 2.76(3) ?
Ca1 O24 . . 2.37(3) ?
Ca1 O24 . 2_555 2.42(2) ?
Ca1 O31 . 2_555 2.48(2) ?
Ca1 O33 . . 2.42(2) ?
Ca1 O34 . . 2.35(3) ?
Eu1 V2 . 2_555 3.266(12) ?
Eu1 S2 . 2_555 3.266(12) ?
Eu1 O12 . . 2.45(2) ?
Eu1 O21 . 2_555 2.93(4) ?
Eu1 O23 . . 2.76(3) ?
Eu1 O24 . . 2.37(3) ?
Eu1 O24 . 2_555 2.42(2) ?
Eu1 O31 . 2_555 2.48(2) ?
Eu1 O33 . . 2.42(2) ?
Eu1 O34 . . 2.35(3) ?
Ca2 Eu2 . . 0 ?
Ca2 V3 . . 3.194(10) ?
Ca2 O12 . 2_665 2.55(3) ?
Ca2 O21 . 3_665 2.12(3) ?
Ca2 O22 . 11_554 2.33(2) ?
Ca2 O23 . . 2.36(3) ?
Ca2 O31 . 3_665 3.24(3) ?
Ca2 O32 . . 2.50(3) ?
Ca2 O32 . 3_665 2.54(4) ?
Ca2 O34 . . 2.64(3) ?
Eu2 V3 . . 3.194(10) ?
Eu2 O12 . 2_665 2.55(3) ?
Eu2 O21 . 3_665 2.12(3) ?
Eu2 O22 . 11_554 2.33(2) ?
Eu2 O23 . . 2.36(3) ?
Eu2 O31 . 3_665 3.24(3) ?
Eu2 O32 . . 2.50(3) ?
Eu2 O32 . 3_665 2.54(4) ?
Eu2 O34 . . 2.64(3) ?
Ca3 V2 . 11_554 3.254(14) ?
Ca3 V2 . 12_454 3.160(15) ?
Ca3 S2 . 11_554 3.254(14) ?
Ca3 S2 . 12_454 3.160(15) ?
Ca3 V3 . . 3.293(13) ?
Ca3 O11 . 16_555 2.534(6) ?
Ca3 O12 . . 3.06(3) ?
Ca3 O21 . 11_554 2.70(3) ?
Ca3 O22 . 11_554 2.81(3) ?
Ca3 O22 . 12_454 2.74(3) ?
Ca3 O23 . 12_454 2.52(3) ?
Ca3 O31 . 2_555 2.38(2) ?
Ca3 O33 . 10_554 2.80(3) ?
Ca3 O34 . . 2.31(3) ?
Ca4 V1 . . 2.98(6) ?
Ca4 O12 . 10_554 2.93(6) ?
Ca4 O12 . 11_444 2.93(6) ?
Ca4 O12 . 12_454 2.93(6) ?
Ca4 O33 . 10_554 2.453(17) ?
Ca4 O33 . 11_444 2.45(2) ?
Ca4 O33 . 12_454 2.45(3) ?
Ca5 O24 . 10_554 2.41(2) ?
Ca5 O24 . 11_554 2.41(3) ?
Ca5 O24 . 12_554 2.41(2) ?
Ca5 O32 . . 2.21(2) ?
Ca5 O32 . 2_655 2.21(4) ?
Ca5 O32 . 3_665 2.21(2) ?
V1 O11 . . 1.97(3) ?
V1 O12 . 10_554 1.638(16) ?
V1 O12 . 11_444 1.64(2) ?
V1 O12 . 12_454 1.64(3) ?
V2 S2 . . 0 ?
V2 O21 . . 1.84(3) ?
V2 O22 . . 1.65(2) ?
V2 O23 . . 1.85(3) ?
V2 O24 . . 1.883(19) ?
S2 O21 . . 1.84(3) ?
S2 O22 . . 1.65(2) ?
S2 O23 . . 1.85(3) ?
S2 O24 . . 1.883(19) ?
V3 O31 . . 1.69(2) ?
V3 O32 . . 1.675(19) ?
V3 O33 . 10_554 1.91(2) ?
V3 O34 . . 1.71(4) ?
O11 O12 . 10_554 2.92(4) ?
O11 O12 . 11_444 2.92(4) ?
O11 O12 . 12_454 2.92(4) ?
O11 O22 . 13_444 2.973(15) ?
O11 O22 . 14_544 2.97(3) ?
O11 O22 . 15_554 2.973(14) ?
O12 O12 . 2_665 2.70(2) ?
O12 O12 . 3_565 2.70(2) ?
O12 O21 . 2_555 3.17(3) ?
O12 O22 . 12_454 3.14(3) ?
O12 O23 . 3_565 3.25(5) ?
O12 O31 . 2_555 3.17(4) ?
O12 O33 . . 2.96(4) ?
O12 O34 . . 3.24(4) ?
O21 O22 . . 2.96(3) ?
O21 O23 . . 3.11(4) ?
O21 O23 . 2_655 2.63(5) ?
O21 O24 . . 2.98(4) ?
O21 O32 . . 3.10(3) ?
O21 O33 . 3_555 3.03(3) ?
O22 O23 . . 2.81(3) ?
O22 O24 . . 2.93(3) ?
O22 O31 . 16_555 3.03(4) ?
O22 O32 . 16_555 2.98(4) ?
O22 O32 . 17_545 3.10(3) ?
O22 O34 . 17_545 3.05(4) ?
O23 O24 . . 2.85(3) ?
O23 O33 . . 3.11(4) ?
O23 O34 . . 2.91(3) ?
O24 O24 . 2_555 2.61(4) ?
O24 O24 . 3_555 2.61(3) ?
O24 O31 . . 3.28(4) ?
O24 O34 . . 3.07(3) ?
O31 O32 . . 2.82(3) ?
O31 O33 . 10_554 2.78(3) ?
O31 O34 . . 2.97(4) ?
O31 O34 . 3_555 2.60(3) ?
O32 O32 . 2_655 2.89(5) ?
O32 O32 . 3_665 2.89(3) ?
O32 O33 . 10_554 3.03(3) ?
O32 O34 . . 2.71(5) ?
O33 O34 . 16_555 2.75(3) ?

loop_
_geom_hbond_atom_site_label_D
_geom_hbond_atom_site_label_H
_geom_hbond_atom_site_label_A
_geom_hbond_site_symmetry_D
_geom_hbond_site_symmetry_H
_geom_hbond_site_symmetry_A
_geom_hbond_distance_DH
_geom_hbond_distance_HA
_geom_hbond_distance_DA
_geom_hbond_angle_DHA
_geom_hbond_publ_flag
? ? ? ? ? ? ? ? ? ? ?

loop_
_geom_torsion_atom_site_label_1
_geom_torsion_atom_site_label_2
_geom_torsion_atom_site_label_3
_geom_torsion_atom_site_label_4
_geom_torsion_site_symmetry_1
_geom_torsion_site_symmetry_2
_geom_torsion_site_symmetry_3
_geom_torsion_site_symmetry_4
_geom_torsion
_geom_torsion_publ_flag
? ? ? ? ? ? ? ? ? ?

loop_
_restr_angle_atom_site_label_1
_restr_angle_site_symmetry_1
_restr_angle_atom_site_label_2
_restr_angle_site_symmetry_2
_restr_angle_atom_site_label_3
_restr_angle_site_symmetry_3
_restr_angle_target
_restr_angle_target_weight_param
? ? ? ? ? ? ? ?

loop_
_restr_distance_atom_site_label_1
_restr_distance_site_symmetry_1
_restr_distance_atom_site_label_2
_restr_distance_site_symmetry_2
_restr_distance_target
_restr_distance_target_weight_param
? ? ? ? ? ?

loop_
_restr_equal_angle_atom_site_label_1
_restr_equal_angle_site_symmetry_1
_restr_equal_angle_atom_site_label_2
_restr_equal_angle_site_symmetry_2
_restr_equal_angle_atom_site_label_3
_restr_equal_angle_site_symmetry_3
_restr_equal_angle_class_class_id
_restr_equal_angle_class_target_weight_param
? ? ? ? ? ? ? ?

loop_
_restr_equal_distance_atom_site_label_1
_restr_equal_distance_site_symmetry_1
_restr_equal_distance_atom_site_label_2
_restr_equal_distance_site_symmetry_2
_restr_equal_distance_class_class_id
_restr_equal_distance_class_target_weight_param
? ? ? ? ? ?

loop_
_restr_equal_torsion_atom_site_label_1
_restr_equal_torsion_site_symmetry_1
_restr_equal_torsion_atom_site_label_2
_restr_equal_torsion_site_symmetry_2
_restr_equal_torsion_atom_site_label_3
_restr_equal_torsion_site_symmetry_3
_restr_equal_torsion_atom_site_label_4
_restr_equal_torsion_site_symmetry_4
_restr_equal_torsion_class_class_id
_restr_equal_torsion_class_target_weight_param
? ? ? ? ? ? ? ? ? ?

loop_
_restr_torsion_atom_site_label_1
_restr_torsion_site_symmetry_1
_restr_torsion_atom_site_label_2
_restr_torsion_site_symmetry_2
_restr_torsion_atom_site_label_3
_restr_torsion_site_symmetry_3
_restr_torsion_atom_site_label_4
_restr_torsion_site_symmetry_4
_restr_torsion_angle_target
_restr_torsion_weight_param
? ? ? ? ? ? ? ? ? ?

loop_
_jana_atom_site_adp_c_label
_jana_atom_site_adp_c_type_symbol
_jana_atom_site_adp_c_111
_jana_atom_site_adp_c_112
_jana_atom_site_adp_c_113
_jana_atom_site_adp_c_122
_jana_atom_site_adp_c_123
_jana_atom_site_adp_c_133
_jana_atom_site_adp_c_222
_jana_atom_site_adp_c_223
_jana_atom_site_adp_c_233
_jana_atom_site_adp_c_333
? ? ? ? ? ? ? ? ? ? ? ?

loop_
_jana_atom_site_adp_d_label
_jana_atom_site_adp_d_type_symbol
_jana_atom_site_adp_d_1111
_jana_atom_site_adp_d_1112
_jana_atom_site_adp_d_1113
_jana_atom_site_adp_d_1122
_jana_atom_site_adp_d_1123
_jana_atom_site_adp_d_1133
_jana_atom_site_adp_d_1222
_jana_atom_site_adp_d_1223
_jana_atom_site_adp_d_1233
_jana_atom_site_adp_d_1333
_jana_atom_site_adp_d_2222
_jana_atom_site_adp_d_2223
_jana_atom_site_adp_d_2233
_jana_atom_site_adp_d_2333
_jana_atom_site_adp_d_3333
? ? ? ? ? ? ? ? ? ? ? ? ? ? ? ? ?

loop_
_jana_atom_site_adp_e_label
_jana_atom_site_adp_e_type_symbol
_jana_atom_site_adp_e_11111
_jana_atom_site_adp_e_11112
_jana_atom_site_adp_e_11113
_jana_atom_site_adp_e_11122
_jana_atom_site_adp_e_11123
_jana_atom_site_adp_e_11133
_jana_atom_site_adp_e_11222
_jana_atom_site_adp_e_11223
_jana_atom_site_adp_e_11233
_jana_atom_site_adp_e_11333
_jana_atom_site_adp_e_12222
_jana_atom_site_adp_e_12223
_jana_atom_site_adp_e_12233
_jana_atom_site_adp_e_12333
_jana_atom_site_adp_e_13333
_jana_atom_site_adp_e_22222
_jana_atom_site_adp_e_22223
_jana_atom_site_adp_e_22233
_jana_atom_site_adp_e_22333
_jana_atom_site_adp_e_23333
_jana_atom_site_adp_e_33333
? ? ? ? ? ? ? ? ? ? ? ? ? ? ? ? ? ? ? ? ? ? ?

loop_
_jana_atom_site_adp_f_label
_jana_atom_site_adp_f_type_symbol
_jana_atom_site_adp_f_111111
_jana_atom_site_adp_f_111112
_jana_atom_site_adp_f_111113
_jana_atom_site_adp_f_111122
_jana_atom_site_adp_f_111123
_jana_atom_site_adp_f_111133
_jana_atom_site_adp_f_111222
_jana_atom_site_adp_f_111223
_jana_atom_site_adp_f_111233
_jana_atom_site_adp_f_111333
_jana_atom_site_adp_f_112222
_jana_atom_site_adp_f_112223
_jana_atom_site_adp_f_112233
_jana_atom_site_adp_f_112333
_jana_atom_site_adp_f_113333
_jana_atom_site_adp_f_122222
_jana_atom_site_adp_f_122223
_jana_atom_site_adp_f_122233
_jana_atom_site_adp_f_122333
_jana_atom_site_adp_f_123333
_jana_atom_site_adp_f_133333
_jana_atom_site_adp_f_222222
_jana_atom_site_adp_f_222223
_jana_atom_site_adp_f_222233
_jana_atom_site_adp_f_222333
_jana_atom_site_adp_f_223333
_jana_atom_site_adp_f_233333
_jana_atom_site_adp_f_333333
? ? ? ? ? ? ? ? ? ? ? ? ? ? ? ? ? ? ? ? ? ? ? ? ? ? ? ? ? ?
